data_7241363
loop_
_publ_author_name
'Brown, John T.'
'Zeller, Matthias'
'Rosokha, Sergiy V.'

_publ_section_title
;
 Effects of structural variations on \p-dimer formation: long-distance
 multicenter bonding of cation-radicals of tetrathiafulvalene analogues.
;
_journal_issue 43
_journal_name_full 'Physical chemistry chemical physics : PCCP'
_journal_page_first 25054
_journal_page_last 25065
_journal_paper_doi 10.1039/d0cp04891g
_journal_volume 22
_journal_year 2020
_chemical_formula_moiety '2(C32 H12 B F24), 2(C10 H12 Se4), C H2 Cl2'
_chemical_formula_sum 'C85 H50 B2 Cl2 F48 Se8'
_chemical_formula_weight 2707.45
_space_group_crystal_system triclinic
_space_group_IT_number 2
_space_group_name_Hall '-P 1'
_space_group_name_H-M_alt 'P -1'
_atom_sites_solution_hydrogens geom
_atom_sites_solution_primary direct
_atom_sites_solution_secondary difmap
_audit_creation_method SHELXL-2018/3
_audit_update_record
;
2020-06-22 deposited with the CCDC.	2020-10-06 downloaded from the CCDC.
;
_cell_angle_alpha 93.003(2)
_cell_angle_beta 99.251(2)
_cell_angle_gamma 106.843(2)
_cell_formula_units_Z 2
_cell_length_a 13.8745(9)
_cell_length_b 14.2009(8)
_cell_length_c 26.1484(15)
_cell_measurement_reflns_used 9881
_cell_measurement_temperature 150(2)
_cell_measurement_theta_max 28.2951
_cell_measurement_theta_min 2.3772
_cell_volume 4840.1(5)
_computing_cell_refinement 'SAINT V8.40A (Bruker, 2019)'
_computing_data_collection 'Apex3 v2019.1-0 (Bruker, 2019)'
_computing_data_reduction 'SAINT V8.40A (Bruker, 2019)'
_computing_structure_refinement
;  
SHELXL-2018/3 (Sheldrick, 2015, 2018), 
SHELXLE Rev1030 (H\"ubschle et al., 2011)
;
_computing_structure_solution 'SHELXS-97 (Sheldrick, 2008)'
_diffrn_ambient_temperature 150(2)
_diffrn_detector_area_resol_mean 7.4074
_diffrn_measured_fraction_theta_full 0.998
_diffrn_measured_fraction_theta_max 0.988
_diffrn_measurement_device_type
;
Bruker AXS D8 Quest diffractometer with PhotonII charge-integrating pixel 
array detector (CPAD)
;
_diffrn_measurement_method 'omega and phi scans'
_diffrn_radiation_monochromator 'Triumph curved graphite crystal'
_diffrn_radiation_type MoK\a
_diffrn_radiation_wavelength 0.71073
_diffrn_reflns_av_R_equivalents 0.0730
_diffrn_reflns_av_unetI/netI 0.0979
_diffrn_reflns_Laue_measured_fraction_full 0.998
_diffrn_reflns_Laue_measured_fraction_max 0.988
_diffrn_reflns_limit_h_max 18
_diffrn_reflns_limit_h_min -18
_diffrn_reflns_limit_k_max 18
_diffrn_reflns_limit_k_min -18
_diffrn_reflns_limit_l_max 34
_diffrn_reflns_limit_l_min -34
_diffrn_reflns_number 86594
_diffrn_reflns_point_group_measured_fraction_full 0.998
_diffrn_reflns_point_group_measured_fraction_max 0.988
_diffrn_reflns_theta_full 25.242
_diffrn_reflns_theta_max 28.399
_diffrn_reflns_theta_min 2.300
_diffrn_source 'fine focus sealed tube X-ray source'
_diffrn_source_current '30 mA'
_diffrn_source_voltage '50 kV'
_exptl_absorpt_coefficient_mu 3.212
_exptl_absorpt_correction_T_max 0.2092
_exptl_absorpt_correction_T_min 0.1182
_exptl_absorpt_correction_type multi-scan
_exptl_absorpt_process_details
;
 SADABS 2016/2: Krause, L., Herbst-Irmer, R., Sheldrick G.M. & Stalke D.,
 J. Appl. Cryst. 48 (2015) 3-10
;
_exptl_crystal_colour brown
_exptl_crystal_density_diffrn 1.858
_exptl_crystal_description plate
_exptl_crystal_F_000 2616
_exptl_crystal_size_max 0.480
_exptl_crystal_size_mid 0.410
_exptl_crystal_size_min 0.020
_refine_diff_density_max 2.729
_refine_diff_density_min -2.150
_refine_diff_density_rms 0.109
_refine_ls_extinction_coef 0.0014(2)
_refine_ls_extinction_expression Fc^*^=kFc[1+0.001xFc^2^\l^3^/sin(2\q)]^-1/4^
_refine_ls_extinction_method 'SHELXL-2018/3 (Sheldrick 2018)'
_refine_ls_goodness_of_fit_ref 1.080
_refine_ls_hydrogen_treatment constr
_refine_ls_matrix_type full
_refine_ls_number_parameters 1591
_refine_ls_number_reflns 24005
_refine_ls_number_restraints 1789
_refine_ls_restrained_S_all 1.107
_refine_ls_R_factor_all 0.1024
_refine_ls_R_factor_gt 0.0620
_refine_ls_shift/su_max 0.001
_refine_ls_shift/su_mean 0.000
_refine_ls_structure_factor_coef Fsqd
_refine_ls_weighting_details 'w=1/[\s^2^(Fo^2^)+(0.0615P)^2^+5.1308P] where P=(Fo^2^+2Fc^2^)/3'
_refine_ls_weighting_scheme calc
_refine_ls_wR_factor_gt 0.1623
_refine_ls_wR_factor_ref 0.1867
_reflns_Friedel_coverage 0.000
_reflns_number_gt 14691
_reflns_number_total 24005
_reflns_threshold_expression 'I > 2\s(I)'
_cod_data_source_file d0cp04891g2.cif
_cod_data_source_block RS154B_0m
_cod_depositor_comments 'Adding full bibliography for 7241361--7241370.cif.'
_cod_database_code 7241363
_shelx_shelxl_version_number 2018/3
_shelx_space_group_comment
;
The symmetry employed for this shelxl refinement is uniquely defined
by the following loop, which should always be used as a source of
symmetry information in preference to the above space-group names.
They are only intended as comments.
;
_shelx_estimated_absorpt_t_min 0.308
_shelx_estimated_absorpt_t_max 0.939

loop_
_space_group_symop_operation_xyz
'x, y, z'
'-x, -y, -z'

loop_
_atom_site_label
_atom_site_type_symbol
_atom_site_fract_x
_atom_site_fract_y
_atom_site_fract_z
_atom_site_U_iso_or_equiv
_atom_site_adp_type
_atom_site_occupancy
_atom_site_site_symmetry_order
_atom_site_calc_flag
_atom_site_refinement_flags_posn
_atom_site_refinement_flags_adp
_atom_site_refinement_flags_occupancy
_atom_site_disorder_assembly
_atom_site_disorder_group
C1 C 0.6020(3) 0.1295(4) 0.50281(18) 0.0406(10) Uani 1 1 d . . . . .
C2 C 0.6221(3) 0.0480(4) 0.48163(19) 0.0444(11) Uani 1 1 d . . . . .
C3 C 0.6116(4) 0.3586(5) 0.6128(2) 0.0643(16) Uani 1 1 d . . . . .
H3A H 0.665076 0.419314 0.609402 0.096 Uiso 1 1 calc R U . . .
H3B H 0.634062 0.329101 0.643799 0.096 Uiso 1 1 calc R U . . .
H3C H 0.548441 0.374249 0.616074 0.096 Uiso 1 1 calc R U . . .
C4 C 0.5919(4) 0.2862(4) 0.5650(2) 0.0492(12) Uani 1 1 d . . . . .
C5 C 0.5422(4) 0.2947(4) 0.5177(2) 0.0476(12) Uani 1 1 d . . . . .
C6 C 0.4974(5) 0.3787(5) 0.5058(2) 0.0617(15) Uani 1 1 d . . . . .
H6A H 0.458302 0.365771 0.470152 0.093 Uiso 1 1 calc R U . . .
H6B H 0.552976 0.441055 0.509441 0.093 Uiso 1 1 calc R U . . .
H6C H 0.451956 0.383358 0.530314 0.093 Uiso 1 1 calc R U . . .
C7 C 0.7460(5) -0.1866(5) 0.4793(3) 0.076(2) Uani 1 1 d . . . . .
H7A H 0.730500 -0.236263 0.449271 0.115 Uiso 1 1 calc R U . . .
H7B H 0.721008 -0.218530 0.508963 0.115 Uiso 1 1 calc R U . . .
H7C H 0.820239 -0.155226 0.488474 0.115 Uiso 1 1 calc R U . . .
C8 C 0.6939(4) -0.1089(4) 0.4657(2) 0.0506(13) Uani 1 1 d . . . . .
C9 C 0.6473(4) -0.0989(4) 0.4175(2) 0.0540(13) Uani 1 1 d . . . . .
C10 C 0.6384(5) -0.1618(5) 0.3676(2) 0.0719(17) Uani 1 1 d . . . . .
H10A H 0.567194 -0.203170 0.356264 0.108 Uiso 1 1 calc R U . . .
H10B H 0.682889 -0.204054 0.373637 0.108 Uiso 1 1 calc R U . . .
H10C H 0.659209 -0.118941 0.340651 0.108 Uiso 1 1 calc R U . . .
C11 C 0.3644(4) 0.4728(4) 0.01401(19) 0.0507(13) Uani 1 1 d . . . . .
C12 C 0.3860(3) 0.3905(4) -0.00555(18) 0.0495(13) Uani 1 1 d . . . . .
C13 C 0.3213(6) 0.6721(6) 0.1245(3) 0.086(2) Uani 1 1 d . . . . .
H13A H 0.321974 0.739088 0.116934 0.129 Uiso 1 1 calc R U . . .
H13B H 0.380001 0.675623 0.151774 0.129 Uiso 1 1 calc R U . . .
H13C H 0.257655 0.638955 0.136323 0.129 Uiso 1 1 calc R U . . .
C14 C 0.3280(4) 0.6149(5) 0.0763(2) 0.0623(15) Uani 1 1 d . . . . .
C15 C 0.2939(4) 0.6315(5) 0.0266(2) 0.0607(15) Uani 1 1 d . . . . .
C16 C 0.2411(5) 0.7086(6) 0.0124(3) 0.083(2) Uani 1 1 d . . . . .
H16A H 0.254914 0.730408 -0.021378 0.125 Uiso 1 1 calc R U . . .
H16B H 0.267186 0.765409 0.039127 0.125 Uiso 1 1 calc R U . . .
H16C H 0.167096 0.679988 0.010239 0.125 Uiso 1 1 calc R U . . .
C17 C 0.4761(5) 0.1339(5) -0.0051(3) 0.0728(18) Uani 1 1 d . . . . .
H17A H 0.470844 0.091284 -0.036815 0.109 Uiso 1 1 calc R U . . .
H17B H 0.434434 0.095729 0.018071 0.109 Uiso 1 1 calc R U . . .
H17C H 0.547776 0.158571 0.012653 0.109 Uiso 1 1 calc R U . . .
C18 C 0.4378(4) 0.2204(4) -0.0194(2) 0.0558(14) Uani 1 1 d . . . . .
C19 C 0.4051(4) 0.2385(4) -0.06865(19) 0.0529(13) Uani 1 1 d . . . . .
C20 C 0.4018(5) 0.1765(5) -0.1181(2) 0.0690(17) Uani 1 1 d . . . . .
H20A H 0.418738 0.219719 -0.145465 0.103 Uiso 1 1 calc R U . . .
H20B H 0.332972 0.129839 -0.129322 0.103 Uiso 1 1 calc R U . . .
H20C H 0.451677 0.139748 -0.111549 0.103 Uiso 1 1 calc R U . . .
C21 C 1.0519(3) 0.5663(3) 0.38518(16) 0.0322(9) Uani 1 1 d . . . . .
C22 C 1.0676(3) 0.6401(3) 0.42518(16) 0.0351(9) Uani 1 1 d . . . . .
H22 H 1.044546 0.695696 0.418053 0.042 Uiso 1 1 calc R U . . .
C23 C 1.1166(3) 0.6353(3) 0.47607(16) 0.0371(10) Uani 1 1 d . . . . .
C24 C 1.1510(3) 0.5555(4) 0.48763(17) 0.0416(11) Uani 1 1 d . . . . .
H24 H 1.184549 0.551948 0.521820 0.050 Uiso 1 1 calc R U . . .
C25 C 1.1356(3) 0.4811(3) 0.44840(18) 0.0390(10) Uani 1 1 d . . . . .
C26 C 1.0870(3) 0.4859(3) 0.39805(16) 0.0346(9) Uani 1 1 d . . . . .
H26 H 1.077483 0.433407 0.371848 0.042 Uiso 1 1 calc R U . . .
C27 C 1.1306(4) 0.7157(4) 0.51827(18) 0.0469(11) Uani 1 1 d . . . . .
C28 C 1.1736(4) 0.3943(4) 0.4604(2) 0.0525(13) Uani 1 1 d D . . . .
C29 C 0.8684(3) 0.4914(3) 0.33128(15) 0.0317(9) Uani 1 1 d . . . . .
C30 C 0.8007(3) 0.5283(3) 0.35398(16) 0.0351(9) Uani 1 1 d . . . . .
H30 H 0.821354 0.596340 0.366751 0.042 Uiso 1 1 calc R U . . .
C31 C 0.7050(3) 0.4697(3) 0.35856(17) 0.0377(10) Uani 1 1 d . . . . .
C32 C 0.6722(4) 0.3694(4) 0.34234(18) 0.0424(11) Uani 1 1 d . . . . .
H32 H 0.605924 0.329211 0.345521 0.051 Uiso 1 1 calc R U . . .
C33 C 0.7384(3) 0.3297(3) 0.32151(17) 0.0379(10) Uani 1 1 d . . . . .
C34 C 0.8346(3) 0.3895(3) 0.31543(16) 0.0344(9) Uani 1 1 d . . . . .
H34 H 0.878250 0.360298 0.300193 0.041 Uiso 1 1 calc R U . . .
C35 C 0.6334(7) 0.5116(6) 0.3807(3) 0.0580(14) Uani 0.732(7) 1 d D U P A 1
F7 F 0.5450(4) 0.4944(6) 0.3479(3) 0.094(2) Uani 0.732(7) 1 d D U P A 1
F8 F 0.6697(4) 0.6079(3) 0.3957(3) 0.0721(17) Uani 0.732(7) 1 d D U P A 1
F9 F 0.6049(6) 0.4687(5) 0.4226(3) 0.098(2) Uani 0.732(7) 1 d D U P A 1
C35B C 0.6330(16) 0.5230(14) 0.3777(7) 0.0580(14) Uani 0.268(7) 1 d D U P A 2
F7B F 0.5384(11) 0.4650(12) 0.3769(7) 0.073(4) Uani 0.268(7) 1 d D U P A 2
F8B F 0.6216(12) 0.5995(11) 0.3526(7) 0.080(4) Uani 0.268(7) 1 d D U P A 2
F9B F 0.6626(11) 0.5567(15) 0.4276(6) 0.089(4) Uani 0.268(7) 1 d D U P A 2
C36 C 0.7119(10) 0.2202(14) 0.3074(6) 0.0530(14) Uani 0.491(13) 1 d D U P B 1
F10 F 0.6166(8) 0.1732(6) 0.3121(6) 0.086(3) Uani 0.491(13) 1 d D U P B 1
F11 F 0.7221(11) 0.1971(15) 0.2593(4) 0.068(3) Uani 0.491(13) 1 d D U P B 1
F12 F 0.7694(9) 0.1778(7) 0.3385(4) 0.063(2) Uani 0.491(13) 1 d D U P B 1
C36B C 0.7002(9) 0.2222(13) 0.3025(5) 0.0530(14) Uani 0.509(13) 1 d D U P B 2
F10B F 0.6016(6) 0.1882(6) 0.2784(4) 0.068(2) Uani 0.509(13) 1 d D U P B 2
F11B F 0.7503(8) 0.1971(14) 0.2674(5) 0.063(3) Uani 0.509(13) 1 d D U P B 2
F12B F 0.7068(13) 0.1654(6) 0.3404(4) 0.093(3) Uani 0.509(13) 1 d D U P B 2
C37 C 1.0271(3) 0.5217(3) 0.27955(16) 0.0332(9) Uani 1 1 d . . . . .
C38 C 0.9646(3) 0.4951(3) 0.22974(16) 0.0382(10) Uani 1 1 d . . . . .
H38 H 0.895005 0.493994 0.225963 0.046 Uiso 1 1 calc R U . . .
C39 C 1.0005(4) 0.4705(4) 0.18621(17) 0.0456(11) Uani 1 1 d . . . . .
C40 C 1.1008(3) 0.4695(3) 0.18972(17) 0.0407(10) Uani 1 1 d . . . . .
H40 H 1.124977 0.451820 0.159768 0.049 Uiso 1 1 calc R U . . .
C41 C 1.1649(3) 0.4949(3) 0.23780(16) 0.0348(9) Uani 1 1 d . . . . .
C42 C 1.1286(3) 0.5211(3) 0.28163(16) 0.0342(9) Uani 1 1 d . . . . .
H42 H 1.174483 0.539187 0.314134 0.041 Uiso 1 1 calc R U . . .
C43 C 0.9341(9) 0.4329(9) 0.1331(6) 0.060(2) Uani 0.558(11) 1 d D U P C 1
F13 F 0.8380(5) 0.4337(10) 0.1340(3) 0.081(3) Uani 0.558(11) 1 d D U P C 1
F14 F 0.9250(7) 0.3401(6) 0.1155(3) 0.077(3) Uani 0.558(11) 1 d D U P C 1
F15 F 0.9634(15) 0.4875(16) 0.0956(9) 0.071(4) Uani 0.558(11) 1 d D U P C 1
C43B C 0.9271(11) 0.4591(10) 0.1347(8) 0.060(2) Uani 0.442(11) 1 d D U P C 2
F13B F 0.8620(7) 0.5135(10) 0.1323(3) 0.079(3) Uani 0.442(11) 1 d D U P C 2
F14B F 0.8687(10) 0.3664(9) 0.1236(4) 0.087(4) Uani 0.442(11) 1 d D U P C 2
F15B F 0.9807(18) 0.4836(19) 0.0974(10) 0.059(3) Uani 0.442(11) 1 d D U P C 2
C44 C 1.2748(3) 0.4996(4) 0.24284(18) 0.0413(10) Uani 1 1 d . . . . .
C45 C 0.9791(3) 0.6730(3) 0.31192(15) 0.0333(9) Uani 1 1 d . . . . .
C46 C 0.8930(3) 0.6886(3) 0.28285(17) 0.0384(10) Uani 1 1 d . . . . .
H46 H 0.831560 0.634892 0.274310 0.046 Uiso 1 1 calc R U . . .
C47 C 0.8931(4) 0.7793(4) 0.26591(19) 0.0465(12) Uani 1 1 d . . . . .
C48 C 0.9799(4) 0.8599(4) 0.27760(18) 0.0501(13) Uani 1 1 d . . . . .
H48 H 0.979595 0.922188 0.266141 0.060 Uiso 1 1 calc R U . . .
C49 C 1.0674(4) 0.8478(3) 0.30643(17) 0.0427(11) Uani 1 1 d . . . . .
C50 C 1.0672(3) 0.7562(3) 0.32336(16) 0.0379(10) Uani 1 1 d . . . . .
H50 H 1.128194 0.749700 0.343176 0.045 Uiso 1 1 calc R U . . .
C51 C 0.7925(11) 0.7878(8) 0.2358(5) 0.0657(17) Uani 0.587(10) 1 d D U P D 1
F19 F 0.7738(8) 0.7395(9) 0.1891(4) 0.093(3) Uani 0.587(10) 1 d D U P D 1
F20 F 0.7112(5) 0.7472(8) 0.2572(3) 0.093(3) Uani 0.587(10) 1 d D U P D 1
F21 F 0.7924(7) 0.8788(5) 0.2310(5) 0.096(3) Uani 0.587(10) 1 d D U P D 1
C51B C 0.8044(15) 0.7918(11) 0.2314(6) 0.0657(17) Uani 0.413(10) 1 d D U P D 2
F19B F 0.7409(11) 0.7114(9) 0.2028(6) 0.082(4) Uani 0.413(10) 1 d D U P D 2
F20B F 0.7493(10) 0.8265(13) 0.2596(5) 0.101(4) Uani 0.413(10) 1 d D U P D 2
F21B F 0.8251(8) 0.8567(10) 0.1970(5) 0.090(3) Uani 0.413(10) 1 d D U P D 2
C52 C 1.1601(4) 0.9358(4) 0.3208(2) 0.0545(14) Uani 1 1 d . . . . .
C53 C 0.2300(3) 0.1386(3) 0.10073(16) 0.0343(9) Uani 1 1 d . . . . .
C54 C 0.2201(3) 0.0698(3) 0.05799(16) 0.0363(9) Uani 1 1 d . . . . .
H54 H 0.244416 0.014548 0.063616 0.044 Uiso 1 1 calc R U . . .
C55 C 0.1761(4) 0.0800(4) 0.00818(17) 0.0420(10) Uani 1 1 d . . . . .
C56 C 0.1378(3) 0.1584(4) -0.00211(17) 0.0429(11) Uani 1 1 d . . . . .
H56 H 0.106608 0.164444 -0.036373 0.051 Uiso 1 1 calc R U . . .
C57 C 0.1463(3) 0.2275(4) 0.03905(17) 0.0390(10) Uani 1 1 d . . . . .
C58 C 0.1921(3) 0.2183(3) 0.08958(17) 0.0367(10) Uani 1 1 d . . . . .
H58 H 0.197660 0.267294 0.117002 0.044 Uiso 1 1 calc R U . . .
C59 C 0.1627(7) 0.0000(9) -0.0368(5) 0.0568(14) Uani 0.660(12) 1 d D U P E 1
F25 F 0.1913(10) -0.0773(6) -0.0220(3) 0.100(3) Uani 0.660(12) 1 d D U P E 1
F26 F 0.0667(5) -0.0361(7) -0.0615(3) 0.088(2) Uani 0.660(12) 1 d D U P E 1
F27 F 0.2190(7) 0.0350(7) -0.0717(3) 0.085(3) Uani 0.660(12) 1 d D U P E 1
C59B C 0.1682(12) 0.0086(14) -0.0350(8) 0.0568(14) Uani 0.340(12) 1 d D U P E 2
F25B F 0.2481(11) -0.0262(14) -0.0310(6) 0.084(4) Uani 0.340(12) 1 d D U P E 2
F26B F 0.0882(14) -0.0690(11) -0.0384(7) 0.093(4) Uani 0.340(12) 1 d D U P E 2
F27B F 0.1652(16) 0.0422(12) -0.0810(5) 0.082(4) Uani 0.340(12) 1 d D U P E 2
C60 C 0.1005(4) 0.3091(4) 0.0292(2) 0.0493(13) Uani 1 1 d . . . . .
C61 C 0.2731(3) 0.0154(3) 0.17129(16) 0.0357(9) Uani 1 1 d . . . . .
C62 C 0.3461(4) -0.0121(4) 0.20621(17) 0.0442(11) Uani 1 1 d . . . . .
H62 H 0.410368 0.035607 0.219649 0.053 Uiso 1 1 calc R U . . .
C63 C 0.3271(5) -0.1067(4) 0.22159(19) 0.0557(14) Uani 1 1 d . . . . .
C64 C 0.2329(5) -0.1795(4) 0.20404(18) 0.0566(14) Uani 1 1 d . . . . .
H64 H 0.219326 -0.243666 0.215426 0.068 Uiso 1 1 calc R U . . .
C65 C 0.1601(4) -0.1538(4) 0.16927(18) 0.0468(12) Uani 1 1 d . . . . .
C66 C 0.1792(4) -0.0596(3) 0.15348(16) 0.0406(10) Uani 1 1 d . . . . .
H66 H 0.127260 -0.044862 0.129832 0.049 Uiso 1 1 calc R U . . .
C67 C 0.4091(6) -0.1314(5) 0.2583(2) 0.080(2) Uani 1 1 d . . . . .
C68 C 0.0603(5) -0.2303(4) 0.1480(2) 0.0618(16) Uani 1 1 d . . . . .
C69 C 0.2422(3) 0.1729(3) 0.20602(16) 0.0323(9) Uani 1 1 d . . . . .
C70 C 0.3018(3) 0.2037(3) 0.25648(16) 0.0337(9) Uani 1 1 d . . . . .
H70 H 0.372401 0.208194 0.261886 0.040 Uiso 1 1 calc R U . . .
C71 C 0.2603(3) 0.2278(3) 0.29839(17) 0.0386(10) Uani 1 1 d . . . . .
C72 C 0.1580(4) 0.2227(4) 0.29245(18) 0.0419(10) Uani 1 1 d . . . . .
H72 H 0.129713 0.239404 0.321122 0.050 Uiso 1 1 calc R U . . .
C73 C 0.0983(3) 0.1925(3) 0.24332(19) 0.0398(10) Uani 1 1 d . . . . .
C74 C 0.1385(3) 0.1673(3) 0.20145(16) 0.0346(9) Uani 1 1 d . . . . .
H74 H 0.094540 0.145567 0.168530 0.042 Uiso 1 1 calc R U . . .
C75 C 0.3258(4) 0.2581(4) 0.35115(19) 0.0519(13) Uani 1 1 d . . . . .
C76 C -0.0125(9) 0.1864(7) 0.2379(4) 0.0558(13) Uani 0.692(9) 1 d D U P F 1
F40 F -0.0438(4) 0.2240(7) 0.1955(3) 0.089(2) Uani 0.692(9) 1 d D U P F 1
F41 F -0.0714(4) 0.0945(4) 0.2339(4) 0.081(2) Uani 0.692(9) 1 d D U P F 1
F42 F -0.0336(5) 0.2347(7) 0.2767(3) 0.093(2) Uani 0.692(9) 1 d D U P F 1
C76B C -0.0158(18) 0.1752(12) 0.2347(6) 0.0558(13) Uani 0.308(9) 1 d D U P F 2
F40B F -0.0672(9) 0.1421(15) 0.1861(5) 0.087(4) Uani 0.308(9) 1 d D U P F 2
F41B F -0.0617(12) 0.1141(13) 0.2663(7) 0.080(4) Uani 0.308(9) 1 d D U P F 2
F42B F -0.0377(10) 0.2568(9) 0.2446(8) 0.071(3) Uani 0.308(9) 1 d D U P F 2
C77 C 0.4098(3) 0.1911(3) 0.16160(15) 0.0356(9) Uani 1 1 d . . . . .
C78 C 0.4773(3) 0.1448(4) 0.14420(17) 0.0456(11) Uani 1 1 d . . . . .
H78 H 0.451765 0.076831 0.131072 0.055 Uiso 1 1 calc R U . . .
C79 C 0.5795(3) 0.1947(5) 0.14552(19) 0.0505(13) Uani 1 1 d . . . . .
C80 C 0.6188(3) 0.2933(5) 0.16303(19) 0.0525(14) Uani 1 1 d . . . . .
H80 H 0.689097 0.327313 0.164191 0.063 Uiso 1 1 calc R U . . .
C81 C 0.5541(3) 0.3425(4) 0.17903(17) 0.0447(12) Uani 1 1 d . . . . .
C82 C 0.4510(3) 0.2923(3) 0.17874(16) 0.0363(9) Uani 1 1 d . . . . .
H82 H 0.408261 0.327236 0.190335 0.044 Uiso 1 1 calc R U . . .
C83 C 0.6461(9) 0.1263(10) 0.1316(4) 0.072(2) Uani 0.572(7) 1 d D U P G 1
F43 F 0.6009(10) 0.0660(10) 0.0876(3) 0.080(3) Uani 0.572(7) 1 d D U P G 1
F44 F 0.7341(6) 0.1816(7) 0.1226(5) 0.110(3) Uani 0.572(7) 1 d D U P G 1
F45 F 0.6635(6) 0.0688(6) 0.1663(2) 0.082(2) Uani 0.572(7) 1 d D U P G 1
C83B C 0.6499(11) 0.1535(13) 0.1261(6) 0.072(2) Uani 0.428(7) 1 d D U P G 2
F43B F 0.6074(14) 0.0610(12) 0.1069(6) 0.092(4) Uani 0.428(7) 1 d D U P G 2
F44B F 0.6884(8) 0.1952(8) 0.0852(4) 0.089(3) Uani 0.428(7) 1 d D U P G 2
F45B F 0.7371(7) 0.1712(11) 0.1584(4) 0.090(3) Uani 0.428(7) 1 d D U P G 2
C84 C 0.5970(9) 0.4490(11) 0.1944(4) 0.0542(15) Uani 0.578(9) 1 d D U P H 1
F46 F 0.6393(8) 0.5006(5) 0.1584(3) 0.084(2) Uani 0.578(9) 1 d D U P H 1
F47 F 0.6680(9) 0.4730(9) 0.2369(4) 0.097(4) Uani 0.578(9) 1 d D U P H 1
F48 F 0.5285(5) 0.4924(6) 0.2043(5) 0.087(3) Uani 0.578(9) 1 d D U P H 1
C84B C 0.5939(11) 0.4480(14) 0.2017(6) 0.0542(15) Uani 0.422(9) 1 d D U P H 2
F46B F 0.5679(11) 0.5074(8) 0.1689(5) 0.103(4) Uani 0.422(9) 1 d D U P H 2
F47B F 0.6940(8) 0.4787(13) 0.2181(6) 0.080(4) Uani 0.422(9) 1 d D U P H 2
F48B F 0.5548(9) 0.4710(7) 0.2428(5) 0.086(3) Uani 0.422(9) 1 d D U P H 2
B1 B 0.9829(3) 0.5630(4) 0.32703(17) 0.0310(10) Uani 1 1 d . . . . .
B2 B 0.2888(4) 0.1305(4) 0.15918(19) 0.0340(10) Uani 1 1 d . . . . .
F1 F 1.1268(4) 0.7990(3) 0.50126(14) 0.0975(15) Uani 1 1 d . . . . .
F2 F 1.0672(3) 0.6904(3) 0.55162(15) 0.0830(12) Uani 1 1 d . . . . .
F3 F 1.2238(3) 0.7392(3) 0.54876(14) 0.0840(12) Uani 1 1 d . . . . .
F4 F 1.1526(3) 0.3618(3) 0.50603(12) 0.0723(10) Uani 1 1 d D . . . .
F5 F 1.2759(2) 0.4184(3) 0.46533(15) 0.0744(10) Uani 1 1 d D . . . .
F6 F 1.1348(3) 0.3166(2) 0.42489(12) 0.0589(8) Uani 1 1 d D . . . .
F16 F 1.2929(3) 0.4495(3) 0.20297(14) 0.0818(12) Uani 1 1 d . . . . .
F17 F 1.3094(2) 0.4648(3) 0.28568(12) 0.0639(9) Uani 1 1 d . . . . .
F18 F 1.3363(2) 0.5913(2) 0.24514(15) 0.0682(9) Uani 1 1 d . . . . .
F22 F 1.2462(3) 0.9127(3) 0.33474(17) 0.0948(15) Uani 1 1 d . . . . .
F23 F 1.1766(3) 0.9922(2) 0.28240(12) 0.0631(9) Uani 1 1 d . . . . .
F24 F 1.1533(4) 0.9960(3) 0.36061(15) 0.1045(16) Uani 1 1 d . . . . .
F28 F -0.0006(2) 0.2789(3) 0.02372(18) 0.0829(12) Uani 1 1 d . . . . .
F29 F 0.1191(3) 0.3476(3) -0.01563(12) 0.0686(9) Uani 1 1 d . . . . .
F30 F 0.1370(3) 0.3863(2) 0.06607(13) 0.0630(8) Uani 1 1 d . . . . .
F31 F 0.3698(4) -0.2013(3) 0.28886(17) 0.1164(18) Uani 1 1 d . . . . .
F32 F 0.4668(4) -0.1687(4) 0.23425(18) 0.1200(19) Uani 1 1 d . . . . .
F33 F 0.4670(4) -0.0557(3) 0.29168(16) 0.1033(16) Uani 1 1 d . . . . .
F34 F 0.0286(3) -0.2963(3) 0.18034(15) 0.0933(14) Uani 1 1 d . . . . .
F35 F 0.0668(4) -0.2827(4) 0.10504(17) 0.1183(19) Uani 1 1 d . . . . .
F36 F -0.0160(3) -0.1944(3) 0.13393(19) 0.0993(15) Uani 1 1 d . . . . .
F37 F 0.4206(3) 0.2567(4) 0.35377(12) 0.0871(13) Uani 1 1 d . . . . .
F38 F 0.3344(3) 0.3519(3) 0.36931(13) 0.0857(12) Uani 1 1 d . . . . .
F39 F 0.2862(3) 0.2050(3) 0.38757(11) 0.0667(9) Uani 1 1 d . . . . .
Se1 Se 0.64399(4) 0.17886(4) 0.57228(2) 0.04627(14) Uani 1 1 d . . . . .
Se2 Se 0.53064(4) 0.20030(4) 0.46233(2) 0.04678(14) Uani 1 1 d . . . . .
Se3 Se 0.69426(4) -0.02230(4) 0.52220(2) 0.05084(15) Uani 1 1 d . . . . .
Se4 Se 0.58478(4) 0.00183(4) 0.41134(2) 0.04726(14) Uani 1 1 d . . . . .
Se5 Se 0.38728(4) 0.51285(5) 0.08485(2) 0.05745(17) Uani 1 1 d . . . . .
Se6 Se 0.30836(4) 0.55143(5) -0.02856(2) 0.05587(16) Uani 1 1 d . . . . .
Se7 Se 0.43814(4) 0.30831(5) 0.03648(2) 0.05341(16) Uani 1 1 d . . . . .
Se8 Se 0.35916(4) 0.34934(5) -0.07652(2) 0.05491(16) Uani 1 1 d . . . . .
C85 C 0.925(2) 1.070(2) 0.4296(8) 0.263(7) Uani 0.598(6) 1 d D U P I 1
H85A H 0.966162 1.140836 0.435248 0.316 Uiso 0.598(6) 1 calc R U P I 1
H85B H 0.866132 1.060907 0.447766 0.316 Uiso 0.598(6) 1 calc R U P I 1
Cl1 Cl 0.8845(6) 1.0323(7) 0.3651(4) 0.226(4) Uani 0.598(6) 1 d D U P I 1
Cl2 Cl 0.9975(9) 0.9978(12) 0.4514(5) 0.315(6) Uani 0.598(6) 1 d D U P I 1
C85B C 0.912(3) 0.9820(16) 0.3782(16) 0.254(7) Uani 0.402(6) 1 d D U P I 2
H85C H 0.842967 0.982586 0.382615 0.304 Uiso 0.402(6) 1 calc R U P I 2
H85D H 0.912743 0.969036 0.340702 0.304 Uiso 0.402(6) 1 calc R U P I 2
Cl1B Cl 1.0031(13) 1.0911(12) 0.4050(7) 0.281(6) Uani 0.402(6) 1 d D U P I 2
Cl2B Cl 0.9502(10) 0.8959(10) 0.4133(6) 0.215(5) Uani 0.402(6) 1 d D U P I 2

loop_
_atom_site_aniso_label
_atom_site_aniso_U_11
_atom_site_aniso_U_22
_atom_site_aniso_U_33
_atom_site_aniso_U_23
_atom_site_aniso_U_13
_atom_site_aniso_U_12
C1 0.034(2) 0.048(3) 0.040(2) 0.012(2) 0.0031(18) 0.012(2)
C2 0.036(2) 0.044(3) 0.047(3) 0.019(2) -0.0018(19) 0.005(2)
C3 0.053(3) 0.069(4) 0.060(3) 0.007(3) -0.005(3) 0.010(3)
C4 0.038(2) 0.055(3) 0.051(3) 0.011(2) 0.005(2) 0.011(2)
C5 0.038(2) 0.055(3) 0.054(3) 0.016(2) 0.010(2) 0.020(2)
C6 0.059(3) 0.071(4) 0.064(3) 0.024(3) 0.014(3) 0.029(3)
C7 0.078(4) 0.056(4) 0.092(5) 0.011(3) -0.012(4) 0.031(3)
C8 0.053(3) 0.033(2) 0.061(3) 0.006(2) -0.006(2) 0.014(2)
C9 0.053(3) 0.046(3) 0.061(3) 0.013(3) 0.004(2) 0.016(2)
C10 0.084(5) 0.071(4) 0.060(4) 0.008(3) 0.010(3) 0.025(4)
C11 0.034(2) 0.072(4) 0.037(2) 0.017(2) -0.0011(19) 0.003(2)
C12 0.034(2) 0.074(4) 0.035(2) 0.022(2) 0.0037(18) 0.007(2)
C13 0.089(5) 0.118(6) 0.056(4) 0.015(4) 0.021(4) 0.036(5)
C14 0.046(3) 0.083(4) 0.053(3) 0.016(3) 0.007(2) 0.012(3)
C15 0.042(3) 0.076(4) 0.056(3) 0.011(3) 0.002(2) 0.008(3)
C16 0.069(4) 0.114(6) 0.070(4) 0.013(4) 0.001(3) 0.038(4)
C17 0.069(4) 0.083(5) 0.062(4) 0.024(3) -0.005(3) 0.021(3)
C18 0.044(3) 0.067(4) 0.050(3) 0.018(3) 0.001(2) 0.009(3)
C19 0.039(2) 0.072(4) 0.042(3) 0.013(3) -0.002(2) 0.013(2)
C20 0.057(3) 0.093(5) 0.050(3) 0.013(3) -0.005(3) 0.020(3)
C21 0.0256(17) 0.037(2) 0.034(2) 0.0116(18) 0.0062(15) 0.0084(16)
C22 0.034(2) 0.040(2) 0.033(2) 0.0102(18) 0.0079(16) 0.0099(18)
C23 0.037(2) 0.041(2) 0.030(2) 0.0066(18) 0.0055(17) 0.0081(19)
C24 0.035(2) 0.057(3) 0.032(2) 0.012(2) 0.0019(17) 0.013(2)
C25 0.034(2) 0.044(3) 0.042(2) 0.015(2) 0.0066(18) 0.0148(19)
C26 0.0319(19) 0.042(2) 0.033(2) 0.0080(18) 0.0057(16) 0.0157(18)
C27 0.054(3) 0.046(3) 0.037(2) 0.008(2) 0.009(2) 0.010(2)
C28 0.046(3) 0.069(4) 0.054(3) 0.024(3) 0.009(2) 0.033(3)
C29 0.0298(19) 0.035(2) 0.0308(19) 0.0077(17) 0.0029(15) 0.0106(17)
C30 0.033(2) 0.039(2) 0.032(2) 0.0027(18) 0.0053(16) 0.0083(18)
C31 0.034(2) 0.045(3) 0.035(2) 0.0038(19) 0.0109(17) 0.0101(19)
C32 0.037(2) 0.045(3) 0.039(2) 0.006(2) 0.0082(19) 0.003(2)
C33 0.038(2) 0.035(2) 0.038(2) 0.0097(19) 0.0089(18) 0.0049(18)
C34 0.0315(19) 0.037(2) 0.036(2) 0.0099(18) 0.0072(16) 0.0106(17)
C35 0.043(2) 0.064(3) 0.072(3) 0.000(3) 0.026(2) 0.016(2)
F7 0.047(3) 0.123(5) 0.115(5) -0.034(4) 0.001(3) 0.045(3)
F8 0.056(3) 0.046(3) 0.120(5) -0.010(3) 0.038(3) 0.015(2)
F9 0.122(5) 0.105(4) 0.101(4) 0.030(3) 0.082(4) 0.052(4)
C35B 0.043(2) 0.064(3) 0.072(3) 0.000(3) 0.026(2) 0.016(2)
F7B 0.049(6) 0.075(7) 0.098(8) -0.002(7) 0.039(7) 0.012(6)
F8B 0.081(7) 0.070(7) 0.116(8) 0.013(7) 0.051(6) 0.046(6)
F9B 0.065(7) 0.110(9) 0.088(8) -0.037(7) 0.024(6) 0.022(7)
C36 0.055(3) 0.042(3) 0.058(3) 0.009(2) 0.017(3) 0.003(2)
F10 0.066(5) 0.045(4) 0.135(8) -0.006(5) 0.039(6) -0.010(4)
F11 0.093(8) 0.053(5) 0.042(4) 0.000(3) -0.003(5) 0.008(6)
F12 0.086(6) 0.032(4) 0.069(4) 0.009(3) 0.004(4) 0.018(4)
C36B 0.055(3) 0.042(3) 0.058(3) 0.009(2) 0.017(3) 0.003(2)
F10B 0.053(4) 0.048(4) 0.085(6) -0.019(4) -0.003(4) 0.001(3)
F11B 0.048(4) 0.051(4) 0.085(7) -0.020(5) 0.023(4) 0.006(4)
F12B 0.139(8) 0.040(4) 0.067(4) 0.022(3) -0.008(6) -0.010(6)
C37 0.0310(19) 0.035(2) 0.032(2) 0.0103(17) 0.0050(16) 0.0068(17)
C38 0.031(2) 0.048(3) 0.033(2) 0.0075(19) 0.0010(16) 0.0095(19)
C39 0.039(2) 0.060(3) 0.032(2) 0.007(2) 0.0008(18) 0.008(2)
C40 0.043(2) 0.044(3) 0.033(2) 0.0023(19) 0.0117(18) 0.007(2)
C41 0.033(2) 0.037(2) 0.034(2) 0.0063(18) 0.0062(17) 0.0096(18)
C42 0.0320(19) 0.037(2) 0.032(2) 0.0051(17) 0.0026(16) 0.0083(17)
C43 0.041(3) 0.095(5) 0.032(2) 0.007(4) -0.002(2) 0.007(3)
F13 0.041(3) 0.147(8) 0.040(3) 0.008(5) -0.006(2) 0.014(5)
F14 0.078(5) 0.074(5) 0.053(4) -0.010(3) -0.013(4) -0.002(4)
F15 0.056(7) 0.104(6) 0.042(5) 0.021(4) -0.004(4) 0.011(5)
C43B 0.041(3) 0.095(5) 0.032(2) 0.007(4) -0.002(2) 0.007(3)
F13B 0.062(5) 0.123(7) 0.046(4) -0.010(5) -0.023(3) 0.039(5)
F14B 0.076(7) 0.085(7) 0.061(5) 0.005(5) -0.024(5) -0.016(6)
F15B 0.048(6) 0.104(7) 0.027(5) 0.018(5) 0.007(5) 0.025(5)
C44 0.040(2) 0.047(3) 0.040(2) 0.005(2) 0.0125(19) 0.016(2)
C45 0.035(2) 0.036(2) 0.0284(19) 0.0056(17) 0.0035(16) 0.0105(18)
C46 0.034(2) 0.038(2) 0.038(2) 0.0052(19) -0.0036(17) 0.0088(18)
C47 0.044(2) 0.046(3) 0.046(3) 0.012(2) -0.008(2) 0.016(2)
C48 0.061(3) 0.039(3) 0.043(3) 0.009(2) -0.010(2) 0.013(2)
C49 0.044(2) 0.038(2) 0.035(2) 0.0125(19) -0.0024(19) 0.000(2)
C50 0.033(2) 0.045(3) 0.034(2) 0.0142(19) 0.0021(17) 0.0102(19)
C51 0.059(3) 0.061(3) 0.074(4) 0.007(3) -0.017(3) 0.030(3)
F19 0.072(6) 0.125(7) 0.066(5) -0.017(5) -0.038(4) 0.036(5)
F20 0.051(4) 0.125(6) 0.113(5) 0.041(5) 0.000(3) 0.043(4)
F21 0.081(5) 0.048(4) 0.140(7) 0.015(4) -0.047(5) 0.025(3)
C51B 0.059(3) 0.061(3) 0.074(4) 0.007(3) -0.017(3) 0.030(3)
F19B 0.067(7) 0.065(6) 0.096(8) -0.002(5) -0.045(5) 0.025(5)
F20B 0.081(7) 0.127(8) 0.105(7) -0.001(7) -0.010(5) 0.065(6)
F21B 0.072(5) 0.103(7) 0.092(6) 0.060(5) -0.010(5) 0.025(5)
C52 0.058(3) 0.048(3) 0.040(3) 0.014(2) -0.004(2) -0.005(2)
C53 0.0274(18) 0.040(2) 0.035(2) 0.0100(18) 0.0050(16) 0.0079(17)
C54 0.034(2) 0.042(2) 0.031(2) 0.0056(18) 0.0048(16) 0.0088(18)
C55 0.042(2) 0.046(3) 0.035(2) 0.003(2) 0.0072(19) 0.009(2)
C56 0.035(2) 0.056(3) 0.033(2) 0.009(2) 0.0014(18) 0.007(2)
C57 0.031(2) 0.046(3) 0.040(2) 0.013(2) 0.0043(17) 0.0111(19)
C58 0.0287(19) 0.040(2) 0.039(2) 0.0097(19) 0.0030(17) 0.0066(18)
C59 0.064(3) 0.060(3) 0.038(2) -0.001(2) 0.006(2) 0.010(3)
F25 0.165(7) 0.075(5) 0.060(4) -0.007(3) -0.007(4) 0.055(5)
F26 0.063(3) 0.104(6) 0.072(5) -0.042(4) -0.011(3) 0.010(3)
F27 0.088(5) 0.085(4) 0.067(5) -0.017(3) 0.043(4) -0.009(4)
C59B 0.064(3) 0.060(3) 0.038(2) -0.001(2) 0.006(2) 0.010(3)
F25B 0.089(7) 0.088(8) 0.074(7) -0.035(6) 0.014(6) 0.034(6)
F26B 0.091(8) 0.063(7) 0.088(8) -0.033(6) 0.028(6) -0.032(6)
F27B 0.121(9) 0.080(6) 0.037(5) -0.003(5) 0.010(7) 0.019(7)
C60 0.035(2) 0.058(3) 0.052(3) 0.020(3) -0.001(2) 0.012(2)
C61 0.044(2) 0.037(2) 0.028(2) 0.0028(17) 0.0030(17) 0.0171(19)
C62 0.051(3) 0.046(3) 0.034(2) 0.001(2) -0.006(2) 0.019(2)
C63 0.085(4) 0.045(3) 0.036(2) -0.002(2) -0.013(2) 0.032(3)
C64 0.092(4) 0.040(3) 0.033(2) 0.004(2) -0.003(3) 0.021(3)
C65 0.067(3) 0.037(2) 0.032(2) 0.0053(19) 0.005(2) 0.010(2)
C66 0.044(2) 0.046(3) 0.027(2) 0.0075(19) 0.0001(17) 0.010(2)
C67 0.123(6) 0.062(4) 0.053(3) 0.006(3) -0.024(4) 0.044(4)
C68 0.081(4) 0.048(3) 0.041(3) 0.005(2) 0.003(3) 0.000(3)
C69 0.0307(19) 0.036(2) 0.032(2) 0.0113(17) 0.0061(16) 0.0120(17)
C70 0.0315(19) 0.038(2) 0.033(2) 0.0078(18) 0.0075(16) 0.0124(18)
C71 0.040(2) 0.042(2) 0.034(2) 0.0090(19) 0.0093(18) 0.0090(19)
C72 0.043(2) 0.046(3) 0.042(2) 0.011(2) 0.016(2) 0.016(2)
C73 0.036(2) 0.039(2) 0.051(3) 0.015(2) 0.0130(19) 0.0164(19)
C74 0.0296(19) 0.040(2) 0.035(2) 0.0113(18) 0.0041(16) 0.0113(18)
C75 0.052(3) 0.065(4) 0.038(2) 0.013(2) 0.013(2) 0.013(3)
C76 0.039(2) 0.070(3) 0.070(3) 0.020(3) 0.019(2) 0.028(2)
F40 0.044(3) 0.125(6) 0.110(5) 0.062(4) 0.010(3) 0.040(3)
F41 0.032(2) 0.062(3) 0.143(6) 0.013(4) 0.016(4) 0.004(2)
F42 0.054(3) 0.136(5) 0.100(5) -0.024(4) 0.017(3) 0.049(3)
C76B 0.039(2) 0.070(3) 0.070(3) 0.020(3) 0.019(2) 0.028(2)
F40B 0.034(5) 0.132(9) 0.093(7) -0.008(7) 0.005(5) 0.030(6)
F41B 0.045(5) 0.101(8) 0.096(8) 0.041(7) 0.014(6) 0.018(6)
F42B 0.053(5) 0.068(6) 0.112(8) 0.017(7) 0.024(7) 0.042(5)
C77 0.0296(19) 0.051(3) 0.0265(19) 0.0072(18) 0.0044(15) 0.0130(19)
C78 0.035(2) 0.067(3) 0.034(2) 0.002(2) 0.0017(18) 0.017(2)
C79 0.031(2) 0.084(4) 0.039(2) 0.000(3) 0.0058(19) 0.022(2)
C80 0.028(2) 0.087(4) 0.039(2) 0.014(3) 0.0044(19) 0.011(2)
C81 0.031(2) 0.061(3) 0.035(2) 0.015(2) -0.0005(17) 0.005(2)
C82 0.033(2) 0.047(3) 0.0280(19) 0.0092(18) 0.0023(16) 0.0106(19)
C83 0.046(3) 0.123(5) 0.057(3) -0.015(4) 0.006(3) 0.045(4)
F43 0.082(4) 0.128(6) 0.045(4) -0.023(4) -0.009(4) 0.070(4)
F44 0.064(4) 0.122(6) 0.154(8) -0.006(7) 0.047(6) 0.034(4)
F45 0.101(5) 0.111(5) 0.061(4) 0.001(3) 0.009(3) 0.080(4)
C83B 0.046(3) 0.123(5) 0.057(3) -0.015(4) 0.006(3) 0.045(4)
F43B 0.083(6) 0.118(7) 0.094(9) 0.001(8) 0.022(7) 0.058(6)
F44B 0.078(6) 0.141(7) 0.057(5) -0.010(5) 0.035(4) 0.039(5)
F45B 0.052(4) 0.179(8) 0.058(5) -0.014(6) -0.007(4) 0.077(5)
C84 0.040(2) 0.057(3) 0.053(3) 0.017(3) -0.005(2) 0.002(2)
F46 0.119(6) 0.061(4) 0.073(4) 0.027(3) 0.044(4) 0.011(4)
F47 0.113(7) 0.063(4) 0.071(5) 0.016(4) -0.057(5) -0.004(5)
F48 0.064(4) 0.061(4) 0.121(7) -0.033(5) 0.022(4) 0.000(3)
C84B 0.040(2) 0.057(3) 0.053(3) 0.017(3) -0.005(2) 0.002(2)
F46B 0.117(8) 0.066(5) 0.081(6) 0.043(5) -0.050(6) -0.011(6)
F47B 0.039(4) 0.077(6) 0.106(8) -0.009(7) -0.004(5) 0.000(4)
F48B 0.104(6) 0.045(4) 0.088(6) -0.015(5) 0.016(6) -0.004(4)
B1 0.028(2) 0.035(2) 0.028(2) 0.0074(19) 0.0018(17) 0.0079(18)
B2 0.032(2) 0.036(3) 0.035(2) 0.007(2) 0.0035(18) 0.013(2)
F1 0.182(5) 0.057(2) 0.052(2) -0.0005(17) 0.003(2) 0.044(3)
F2 0.074(2) 0.081(2) 0.081(2) -0.021(2) 0.048(2) -0.0098(19)
F3 0.059(2) 0.110(3) 0.061(2) -0.024(2) -0.0033(17) 0.006(2)
F4 0.105(3) 0.087(2) 0.0523(18) 0.0354(18) 0.0223(18) 0.062(2)
F5 0.0459(17) 0.096(3) 0.092(3) 0.018(2) 0.0021(17) 0.0427(18)
F6 0.071(2) 0.0566(19) 0.0615(19) 0.0152(16) 0.0117(16) 0.0369(17)
F16 0.058(2) 0.126(3) 0.069(2) -0.025(2) 0.0096(17) 0.046(2)
F17 0.0456(16) 0.095(3) 0.0616(19) 0.0290(18) 0.0111(14) 0.0334(17)
F18 0.0397(16) 0.060(2) 0.106(3) 0.0212(19) 0.0229(17) 0.0084(15)
F22 0.0524(19) 0.079(3) 0.118(3) 0.059(2) -0.028(2) -0.0188(18)
F23 0.070(2) 0.0479(17) 0.0611(19) 0.0261(15) 0.0075(16) 0.0009(15)
F24 0.113(3) 0.092(3) 0.064(2) -0.030(2) 0.024(2) -0.035(3)
F28 0.0359(15) 0.075(2) 0.142(4) 0.039(2) 0.0103(19) 0.0221(16)
F29 0.082(2) 0.066(2) 0.0562(18) 0.0297(16) 0.0018(17) 0.0221(18)
F30 0.073(2) 0.060(2) 0.0603(19) 0.0037(16) -0.0037(16) 0.0349(17)
F31 0.170(5) 0.093(3) 0.085(3) 0.040(2) -0.022(3) 0.057(3)
F32 0.126(4) 0.161(5) 0.092(3) -0.017(3) -0.031(3) 0.105(4)
F33 0.138(4) 0.069(2) 0.080(3) -0.007(2) -0.061(3) 0.042(2)
F34 0.114(3) 0.065(2) 0.072(2) 0.0282(19) 0.007(2) -0.015(2)
F35 0.122(4) 0.107(3) 0.079(3) -0.039(3) 0.022(3) -0.031(3)
F36 0.069(2) 0.068(2) 0.130(4) 0.028(2) -0.018(2) -0.011(2)
F37 0.0518(19) 0.163(4) 0.0375(16) 0.005(2) -0.0041(14) 0.025(2)
F38 0.128(4) 0.067(2) 0.0466(19) -0.0022(17) -0.002(2) 0.017(2)
F39 0.077(2) 0.078(2) 0.0383(15) 0.0199(15) 0.0114(15) 0.0101(18)
Se1 0.0378(2) 0.0523(3) 0.0435(3) 0.0123(2) -0.00594(19) 0.0116(2)
Se2 0.0449(3) 0.0636(3) 0.0401(3) 0.0209(2) 0.0070(2) 0.0268(2)
Se3 0.0482(3) 0.0410(3) 0.0545(3) 0.0115(2) -0.0142(2) 0.0115(2)
Se4 0.0497(3) 0.0520(3) 0.0410(3) 0.0179(2) 0.0047(2) 0.0165(2)
Se5 0.0493(3) 0.0807(4) 0.0361(3) 0.0189(3) 0.0046(2) 0.0096(3)
Se6 0.0429(3) 0.0724(4) 0.0426(3) 0.0177(3) -0.0068(2) 0.0083(3)
Se7 0.0432(3) 0.0742(4) 0.0367(3) 0.0241(2) 0.0012(2) 0.0084(2)
Se8 0.0463(3) 0.0755(4) 0.0354(3) 0.0170(2) -0.0055(2) 0.0120(3)
C85 0.213(10) 0.300(12) 0.288(11) 0.108(11) 0.089(10) 0.060(10)
Cl1 0.162(6) 0.297(9) 0.256(8) 0.148(7) 0.053(5) 0.097(6)
Cl2 0.216(8) 0.375(12) 0.304(11) 0.119(9) 0.058(8) -0.006(9)
C85B 0.210(10) 0.294(12) 0.283(11) 0.109(11) 0.094(10) 0.077(10)
Cl1B 0.236(10) 0.302(11) 0.313(11) 0.057(10) 0.061(9) 0.085(9)
Cl2B 0.232(9) 0.247(10) 0.257(10) 0.150(8) 0.168(8) 0.125(8)

loop_
_atom_type_symbol
_atom_type_description
_atom_type_scat_dispersion_real
_atom_type_scat_dispersion_imag
_atom_type_scat_source
C C 0.0033 0.0016 'International Tables Vol C Tables 4.2.6.8 and 6.1.1.4'
H H 0.0000 0.0000 'International Tables Vol C Tables 4.2.6.8 and 6.1.1.4'
B B 0.0013 0.0007 'International Tables Vol C Tables 4.2.6.8 and 6.1.1.4'
F F 0.0171 0.0103 'International Tables Vol C Tables 4.2.6.8 and 6.1.1.4'
Se Se -0.0929 2.2259 'International Tables Vol C Tables 4.2.6.8 and 6.1.1.4'
Cl Cl 0.1484 0.1585 'International Tables Vol C Tables 4.2.6.8 and 6.1.1.4'

loop_
_geom_angle_atom_site_label_1
_geom_angle_atom_site_label_2
_geom_angle_atom_site_label_3
_geom_angle
_geom_angle_site_symmetry_1
_geom_angle_site_symmetry_3
_geom_angle_publ_flag
C2 C1 Se1 123.8(3) . . ?
C2 C1 Se2 121.6(3) . . ?
Se1 C1 Se2 114.6(3) . . ?
C1 C2 Se4 123.7(3) . . ?
C1 C2 Se3 121.5(4) . . ?
Se4 C2 Se3 114.7(3) . . ?
C4 C3 H3A 109.5 . . ?
C4 C3 H3B 109.5 . . ?
H3A C3 H3B 109.5 . . ?
C4 C3 H3C 109.5 . . ?
H3A C3 H3C 109.5 . . ?
H3B C3 H3C 109.5 . . ?
C5 C4 C3 124.8(5) . . ?
C5 C4 Se1 118.0(4) . . ?
C3 C4 Se1 117.1(4) . . ?
C4 C5 C6 123.8(5) . . ?
C4 C5 Se2 118.5(4) . . ?
C6 C5 Se2 117.6(4) . . ?
C5 C6 H6A 109.5 . . ?
C5 C6 H6B 109.5 . . ?
H6A C6 H6B 109.5 . . ?
C5 C6 H6C 109.5 . . ?
H6A C6 H6C 109.5 . . ?
H6B C6 H6C 109.5 . . ?
C8 C7 H7A 109.5 . . ?
C8 C7 H7B 109.5 . . ?
H7A C7 H7B 109.5 . . ?
C8 C7 H7C 109.5 . . ?
H7A C7 H7C 109.5 . . ?
H7B C7 H7C 109.5 . . ?
C9 C8 C7 125.9(6) . . ?
C9 C8 Se3 119.2(4) . . ?
C7 C8 Se3 114.9(4) . . ?
C8 C9 C10 126.8(5) . . ?
C8 C9 Se4 117.4(5) . . ?
C10 C9 Se4 115.7(4) . . ?
C9 C10 H10A 109.5 . . ?
C9 C10 H10B 109.5 . . ?
H10A C10 H10B 109.5 . . ?
C9 C10 H10C 109.5 . . ?
H10A C10 H10C 109.5 . . ?
H10B C10 H10C 109.5 . . ?
C12 C11 Se6 122.5(4) . . ?
C12 C11 Se5 122.9(4) . . ?
Se6 C11 Se5 114.6(3) . . ?
C11 C12 Se8 122.4(3) . . ?
C11 C12 Se7 123.2(4) . . ?
Se8 C12 Se7 114.3(3) . . ?
C14 C13 H13A 109.5 . . ?
C14 C13 H13B 109.5 . . ?
H13A C13 H13B 109.5 . . ?
C14 C13 H13C 109.5 . . ?
H13A C13 H13C 109.5 . . ?
H13B C13 H13C 109.5 . . ?
C15 C14 C13 125.0(6) . . ?
C15 C14 Se5 117.7(5) . . ?
C13 C14 Se5 117.3(5) . . ?
C14 C15 C16 124.9(6) . . ?
C14 C15 Se6 118.5(5) . . ?
C16 C15 Se6 116.6(4) . . ?
C15 C16 H16A 109.5 . . ?
C15 C16 H16B 109.5 . . ?
H16A C16 H16B 109.5 . . ?
C15 C16 H16C 109.5 . . ?
H16A C16 H16C 109.5 . . ?
H16B C16 H16C 109.5 . . ?
C18 C17 H17A 109.5 . . ?
C18 C17 H17B 109.5 . . ?
H17A C17 H17B 109.5 . . ?
C18 C17 H17C 109.5 . . ?
H17A C17 H17C 109.5 . . ?
H17B C17 H17C 109.5 . . ?
C19 C18 C17 125.4(6) . . ?
C19 C18 Se7 118.9(5) . . ?
C17 C18 Se7 115.8(4) . . ?
C18 C19 C20 125.7(6) . . ?
C18 C19 Se8 117.6(5) . . ?
C20 C19 Se8 116.7(4) . . ?
C19 C20 H20A 109.5 . . ?
C19 C20 H20B 109.5 . . ?
H20A C20 H20B 109.5 . . ?
C19 C20 H20C 109.5 . . ?
H20A C20 H20C 109.5 . . ?
H20B C20 H20C 109.5 . . ?
C22 C21 C26 116.4(4) . . ?
C22 C21 B1 123.2(4) . . ?
C26 C21 B1 119.9(4) . . ?
C21 C22 C23 122.1(4) . . ?
C21 C22 H22 119.0 . . ?
C23 C22 H22 119.0 . . ?
C24 C23 C22 120.3(4) . . ?
C24 C23 C27 119.3(4) . . ?
C22 C23 C27 120.4(4) . . ?
C25 C24 C23 118.4(4) . . ?
C25 C24 H24 120.8 . . ?
C23 C24 H24 120.8 . . ?
C24 C25 C26 121.2(4) . . ?
C24 C25 C28 118.9(4) . . ?
C26 C25 C28 119.9(5) . . ?
C25 C26 C21 121.5(4) . . ?
C25 C26 H26 119.2 . . ?
C21 C26 H26 119.2 . . ?
F1 C27 F2 110.0(5) . . ?
F1 C27 F3 103.5(5) . . ?
F2 C27 F3 103.3(4) . . ?
F1 C27 C23 113.8(4) . . ?
F2 C27 C23 113.5(4) . . ?
F3 C27 C23 111.8(4) . . ?
F6 C28 F5 106.6(4) . . ?
F6 C28 F4 106.3(4) . . ?
F5 C28 F4 105.5(4) . . ?
F6 C28 C25 114.4(4) . . ?
F5 C28 C25 111.5(4) . . ?
F4 C28 C25 111.9(4) . . ?
C30 C29 C34 115.7(4) . . ?
C30 C29 B1 121.2(4) . . ?
C34 C29 B1 123.0(4) . . ?
C31 C30 C29 122.4(4) . . ?
C31 C30 H30 118.8 . . ?
C29 C30 H30 118.8 . . ?
C30 C31 C32 121.4(4) . . ?
C30 C31 C35 121.2(5) . . ?
C32 C31 C35 117.5(5) . . ?
C30 C31 C35B 116.6(7) . . ?
C32 C31 C35B 121.7(7) . . ?
C33 C32 C31 117.9(4) . . ?
C33 C32 H32 121.1 . . ?
C31 C32 H32 121.1 . . ?
C32 C33 C34 121.0(4) . . ?
C32 C33 C36B 117.1(6) . . ?
C34 C33 C36B 121.8(6) . . ?
C32 C33 C36 120.9(6) . . ?
C34 C33 C36 118.0(6) . . ?
C33 C34 C29 121.7(4) . . ?
C33 C34 H34 119.2 . . ?
C29 C34 H34 119.2 . . ?
F8 C35 F7 108.3(8) . . ?
F8 C35 F9 105.8(8) . . ?
F7 C35 F9 103.0(8) . . ?
F8 C35 C31 114.5(7) . . ?
F7 C35 C31 112.0(7) . . ?
F9 C35 C31 112.4(7) . . ?
F9B C35B F7B 101.4(16) . . ?
F9B C35B F8B 106.2(18) . . ?
F7B C35B F8B 105.2(17) . . ?
F9B C35B C31 112.1(15) . . ?
F7B C35B C31 114.6(15) . . ?
F8B C35B C31 116.1(15) . . ?
F11 C36 F10 107.7(13) . . ?
F11 C36 F12 106.2(13) . . ?
F10 C36 F12 104.4(11) . . ?
F11 C36 C33 113.0(13) . . ?
F10 C36 C33 111.7(12) . . ?
F12 C36 C33 113.2(11) . . ?
F12B C36B F11B 106.8(14) . . ?
F12B C36B F10B 104.4(11) . . ?
F11B C36B F10B 103.3(11) . . ?
F12B C36B C33 112.6(11) . . ?
F11B C36B C33 113.2(12) . . ?
F10B C36B C33 115.7(11) . . ?
C42 C37 C38 115.0(4) . . ?
C42 C37 B1 125.4(4) . . ?
C38 C37 B1 119.2(4) . . ?
C39 C38 C37 122.6(4) . . ?
C39 C38 H38 118.7 . . ?
C37 C38 H38 118.7 . . ?
C38 C39 C40 121.0(4) . . ?
C38 C39 C43 124.3(6) . . ?
C40 C39 C43 114.4(6) . . ?
C38 C39 C43B 115.0(7) . . ?
C40 C39 C43B 123.4(7) . . ?
C41 C40 C39 118.5(4) . . ?
C41 C40 H40 120.8 . . ?
C39 C40 H40 120.8 . . ?
C40 C41 C42 120.3(4) . . ?
C40 C41 C44 120.2(4) . . ?
C42 C41 C44 119.4(4) . . ?
C41 C42 C37 122.7(4) . . ?
C41 C42 H42 118.7 . . ?
C37 C42 H42 118.7 . . ?
F15 C43 F14 105.6(13) . . ?
F15 C43 F13 105.3(13) . . ?
F14 C43 F13 105.0(10) . . ?
F15 C43 C39 114.1(14) . . ?
F14 C43 C39 115.9(10) . . ?
F13 C43 C39 110.0(10) . . ?
F14B C43B F15B 109.0(16) . . ?
F14B C43B F13B 105.5(12) . . ?
F15B C43B F13B 106.8(15) . . ?
F14B C43B C39 110.0(12) . . ?
F15B C43B C39 109.0(16) . . ?
F13B C43B C39 116.4(12) . . ?
F17 C44 F18 105.1(4) . . ?
F17 C44 F16 106.9(4) . . ?
F18 C44 F16 105.8(4) . . ?
F17 C44 C41 113.0(4) . . ?
F18 C44 C41 112.6(4) . . ?
F16 C44 C41 112.8(4) . . ?
C46 C45 C50 115.5(4) . . ?
C46 C45 B1 122.8(4) . . ?
C50 C45 B1 121.4(4) . . ?
C47 C46 C45 122.6(4) . . ?
C47 C46 H46 118.7 . . ?
C45 C46 H46 118.7 . . ?
C48 C47 C46 121.0(4) . . ?
C48 C47 C51B 117.2(7) . . ?
C46 C47 C51B 121.6(7) . . ?
C48 C47 C51 121.4(6) . . ?
C46 C47 C51 117.6(6) . . ?
C47 C48 C49 118.4(4) . . ?
C47 C48 H48 120.8 . . ?
C49 C48 H48 120.8 . . ?
C48 C49 C50 120.5(4) . . ?
C48 C49 C52 118.4(4) . . ?
C50 C49 C52 121.0(4) . . ?
C49 C50 C45 121.9(4) . . ?
C49 C50 H50 119.0 . . ?
C45 C50 H50 119.0 . . ?
F21 C51 F19 109.1(12) . . ?
F21 C51 F20 105.2(11) . . ?
F19 C51 F20 105.8(11) . . ?
F21 C51 C47 113.8(9) . . ?
F19 C51 C47 108.6(10) . . ?
F20 C51 C47 114.0(9) . . ?
F20B C51B F21B 104.1(14) . . ?
F20B C51B F19B 106.4(15) . . ?
F21B C51B F19B 103.6(14) . . ?
F20B C51B C47 109.1(12) . . ?
F21B C51B C47 115.9(13) . . ?
F19B C51B C47 116.7(13) . . ?
F23 C52 F22 105.3(5) . . ?
F23 C52 F24 105.2(5) . . ?
F22 C52 F24 106.7(5) . . ?
F23 C52 C49 113.2(4) . . ?
F22 C52 C49 113.5(5) . . ?
F24 C52 C49 112.2(5) . . ?
C58 C53 C54 115.8(4) . . ?
C58 C53 B2 121.9(4) . . ?
C54 C53 B2 122.2(4) . . ?
C55 C54 C53 122.2(4) . . ?
C55 C54 H54 118.9 . . ?
C53 C54 H54 118.9 . . ?
C54 C55 C56 121.3(5) . . ?
C54 C55 C59B 120.8(8) . . ?
C56 C55 C59B 117.9(8) . . ?
C54 C55 C59 120.0(6) . . ?
C56 C55 C59 118.5(5) . . ?
C57 C56 C55 118.0(4) . . ?
C57 C56 H56 121.0 . . ?
C55 C56 H56 121.0 . . ?
C56 C57 C58 121.0(4) . . ?
C56 C57 C60 118.7(4) . . ?
C58 C57 C60 120.3(5) . . ?
C57 C58 C53 121.7(5) . . ?
C57 C58 H58 119.2 . . ?
C53 C58 H58 119.2 . . ?
F27 C59 F26 107.2(9) . . ?
F27 C59 F25 104.9(10) . . ?
F26 C59 F25 106.0(9) . . ?
F27 C59 C55 111.5(8) . . ?
F26 C59 C55 112.6(9) . . ?
F25 C59 C55 114.0(8) . . ?
F26B C59B F27B 107.4(17) . . ?
F26B C59B F25B 105.5(16) . . ?
F27B C59B F25B 102.7(15) . . ?
F26B C59B C55 112.1(14) . . ?
F27B C59B C55 115.4(15) . . ?
F25B C59B C55 112.9(14) . . ?
F28 C60 F30 108.1(5) . . ?
F28 C60 F29 104.7(4) . . ?
F30 C60 F29 104.9(4) . . ?
F28 C60 C57 112.5(4) . . ?
F30 C60 C57 113.9(4) . . ?
F29 C60 C57 112.0(5) . . ?
C62 C61 C66 115.4(4) . . ?
C62 C61 B2 122.2(4) . . ?
C66 C61 B2 121.8(4) . . ?
C63 C62 C61 122.1(5) . . ?
C63 C62 H62 119.0 . . ?
C61 C62 H62 119.0 . . ?
C62 C63 C64 121.5(4) . . ?
C62 C63 C67 119.2(5) . . ?
C64 C63 C67 119.3(5) . . ?
C65 C64 C63 117.2(5) . . ?
C65 C64 H64 121.4 . . ?
C63 C64 H64 121.4 . . ?
C66 C65 C64 121.4(5) . . ?
C66 C65 C68 119.7(5) . . ?
C64 C65 C68 118.9(5) . . ?
C65 C66 C61 122.3(4) . . ?
C65 C66 H66 118.8 . . ?
C61 C66 H66 118.8 . . ?
F32 C67 F33 109.5(7) . . ?
F32 C67 F31 104.2(6) . . ?
F33 C67 F31 104.0(5) . . ?
F32 C67 C63 112.9(5) . . ?
F33 C67 C63 113.3(5) . . ?
F31 C67 C63 112.2(7) . . ?
F36 C68 F34 105.7(6) . . ?
F36 C68 F35 105.5(5) . . ?
F34 C68 F35 105.6(5) . . ?
F36 C68 C65 114.3(5) . . ?
F34 C68 C65 114.3(5) . . ?
F35 C68 C65 110.6(5) . . ?
C74 C69 C70 115.4(4) . . ?
C74 C69 B2 123.0(4) . . ?
C70 C69 B2 120.9(4) . . ?
C71 C70 C69 122.0(4) . . ?
C71 C70 H70 119.0 . . ?
C69 C70 H70 119.0 . . ?
C72 C71 C70 121.1(4) . . ?
C72 C71 C75 118.8(4) . . ?
C70 C71 C75 120.1(4) . . ?
C71 C72 C73 117.7(4) . . ?
C71 C72 H72 121.1 . . ?
C73 C72 H72 121.1 . . ?
C74 C73 C72 121.6(4) . . ?
C74 C73 C76 121.5(5) . . ?
C72 C73 C76 116.8(5) . . ?
C74 C73 C76B 117.1(7) . . ?
C72 C73 C76B 120.9(7) . . ?
C73 C74 C69 122.1(4) . . ?
C73 C74 H74 119.0 . . ?
C69 C74 H74 119.0 . . ?
F37 C75 F39 108.3(4) . . ?
F37 C75 F38 104.7(5) . . ?
F39 C75 F38 102.9(4) . . ?
F37 C75 C71 114.8(4) . . ?
F39 C75 C71 112.9(4) . . ?
F38 C75 C71 112.4(4) . . ?
F42 C76 F41 107.2(9) . . ?
F42 C76 F40 105.7(8) . . ?
F41 C76 F40 106.4(9) . . ?
F42 C76 C73 114.0(8) . . ?
F41 C76 C73 111.7(7) . . ?
F40 C76 C73 111.3(7) . . ?
F42B C76B F41B 104.5(16) . . ?
F42B C76B F40B 103.5(16) . . ?
F41B C76B F40B 107.2(16) . . ?
F42B C76B C73 111.5(14) . . ?
F41B C76B C73 113.0(15) . . ?
F40B C76B C73 116.2(14) . . ?
C82 C77 C78 116.2(4) . . ?
C82 C77 B2 122.3(4) . . ?
C78 C77 B2 121.4(4) . . ?
C79 C78 C77 122.3(5) . . ?
C79 C78 H78 118.9 . . ?
C77 C78 H78 118.9 . . ?
C80 C79 C78 120.7(5) . . ?
C80 C79 C83B 114.3(8) . . ?
C78 C79 C83B 124.9(8) . . ?
C80 C79 C83 124.5(6) . . ?
C78 C79 C83 114.5(6) . . ?
C79 C80 C81 118.9(4) . . ?
C79 C80 H80 120.6 . . ?
C81 C80 H80 120.6 . . ?
C80 C81 C82 120.9(5) . . ?
C80 C81 C84 117.4(6) . . ?
C82 C81 C84 121.6(6) . . ?
C80 C81 C84B 121.2(7) . . ?
C82 C81 C84B 117.7(7) . . ?
C81 C82 C77 121.0(4) . . ?
C81 C82 H82 119.5 . . ?
C77 C82 H82 119.5 . . ?
F45 C83 F44 108.6(11) . . ?
F45 C83 F43 105.2(10) . . ?
F44 C83 F43 105.9(12) . . ?
F45 C83 C79 115.6(9) . . ?
F44 C83 C79 109.5(10) . . ?
F43 C83 C79 111.5(10) . . ?
F45B C83B F43B 114.9(16) . . ?
F45B C83B F44B 97.4(11) . . ?
F43B C83B F44B 101.8(14) . . ?
F45B C83B C79 113.5(13) . . ?
F43B C83B C79 112.2(14) . . ?
F44B C83B C79 115.7(13) . . ?
F47 C84 F48 104.4(11) . . ?
F47 C84 F46 105.5(10) . . ?
F48 C84 F46 103.2(10) . . ?
F47 C84 C81 114.3(10) . . ?
F48 C84 C81 113.8(9) . . ?
F46 C84 C81 114.5(9) . . ?
F46B C84B F47B 109.6(15) . . ?
F46B C84B F48B 100.8(13) . . ?
F47B C84B F48B 104.6(13) . . ?
F46B C84B C81 111.8(12) . . ?
F47B C84B C81 113.5(14) . . ?
F48B C84B C81 115.7(12) . . ?
C37 B1 C29 111.9(3) . . ?
C37 B1 C45 103.6(3) . . ?
C29 B1 C45 111.1(3) . . ?
C37 B1 C21 113.8(3) . . ?
C29 B1 C21 103.7(3) . . ?
C45 B1 C21 113.0(3) . . ?
C69 B2 C53 113.4(3) . . ?
C69 B2 C61 101.9(3) . . ?
C53 B2 C61 112.3(4) . . ?
C69 B2 C77 111.9(4) . . ?
C53 B2 C77 105.8(3) . . ?
C61 B2 C77 111.7(3) . . ?
C1 Se1 C4 94.7(2) . . ?
C1 Se2 C5 94.2(2) . . ?
C2 Se3 C8 94.0(2) . . ?
C2 Se4 C9 94.7(2) . . ?
C11 Se5 C14 94.5(3) . . ?
C11 Se6 C15 94.4(3) . . ?
C12 Se7 C18 94.3(2) . . ?
C12 Se8 C19 94.9(2) . . ?
Cl2 C85 Cl1 104.8(12) . . ?
Cl2 C85 H85A 110.8 . . ?
Cl1 C85 H85A 110.8 . . ?
Cl2 C85 H85B 110.8 . . ?
Cl1 C85 H85B 110.8 . . ?
H85A C85 H85B 108.9 . . ?
Cl2B C85B Cl1B 102.8(15) . . ?
Cl2B C85B H85C 111.2 . . ?
Cl1B C85B H85C 111.2 . . ?
Cl2B C85B H85D 111.2 . . ?
Cl1B C85B H85D 111.2 . . ?
H85C C85B H85D 109.1 . . ?

loop_
_geom_bond_atom_site_label_1
_geom_bond_atom_site_label_2
_geom_bond_distance
_geom_bond_site_symmetry_2
_geom_bond_publ_flag
C1 C2 1.376(7) . ?
C1 Se1 1.850(5) . ?
C1 Se2 1.861(4) . ?
C2 Se4 1.857(5) . ?
C2 Se3 1.864(4) . ?
C3 C4 1.511(8) . ?
C3 H3A 0.9800 . ?
C3 H3B 0.9800 . ?
C3 H3C 0.9800 . ?
C4 C5 1.347(7) . ?
C4 Se1 1.872(5) . ?
C5 C6 1.520(7) . ?
C5 Se2 1.875(6) . ?
C6 H6A 0.9800 . ?
C6 H6B 0.9800 . ?
C6 H6C 0.9800 . ?
C7 C8 1.511(7) . ?
C7 H7A 0.9800 . ?
C7 H7B 0.9800 . ?
C7 H7C 0.9800 . ?
C8 C9 1.356(7) . ?
C8 Se3 1.871(6) . ?
C9 C10 1.507(9) . ?
C9 Se4 1.877(5) . ?
C10 H10A 0.9800 . ?
C10 H10B 0.9800 . ?
C10 H10C 0.9800 . ?
C11 C12 1.381(8) . ?
C11 Se6 1.856(5) . ?
C11 Se5 1.858(5) . ?
C12 Se8 1.861(5) . ?
C12 Se7 1.861(5) . ?
C13 C14 1.492(9) . ?
C13 H13A 0.9800 . ?
C13 H13B 0.9800 . ?
C13 H13C 0.9800 . ?
C14 C15 1.367(8) . ?
C14 Se5 1.869(7) . ?
C15 C16 1.515(9) . ?
C15 Se6 1.861(7) . ?
C16 H16A 0.9800 . ?
C16 H16B 0.9800 . ?
C16 H16C 0.9800 . ?
C17 C18 1.515(8) . ?
C17 H17A 0.9800 . ?
C17 H17B 0.9800 . ?
C17 H17C 0.9800 . ?
C18 C19 1.358(7) . ?
C18 Se7 1.871(6) . ?
C19 C20 1.513(9) . ?
C19 Se8 1.870(6) . ?
C20 H20A 0.9800 . ?
C20 H20B 0.9800 . ?
C20 H20C 0.9800 . ?
C21 C22 1.386(6) . ?
C21 C26 1.401(6) . ?
C21 B1 1.652(6) . ?
C22 C23 1.408(6) . ?
C22 H22 0.9500 . ?
C23 C24 1.381(7) . ?
C23 C27 1.493(7) . ?
C24 C25 1.378(7) . ?
C24 H24 0.9500 . ?
C25 C26 1.394(6) . ?
C25 C28 1.504(7) . ?
C26 H26 0.9500 . ?
C27 F1 1.299(6) . ?
C27 F2 1.326(6) . ?
C27 F3 1.345(6) . ?
C28 F6 1.326(6) . ?
C28 F5 1.343(5) . ?
C28 F4 1.346(5) . ?
C29 C30 1.393(6) . ?
C29 C34 1.403(6) . ?
C29 B1 1.644(6) . ?
C30 C31 1.374(6) . ?
C30 H30 0.9500 . ?
C31 C32 1.385(7) . ?
C31 C35 1.473(11) . ?
C31 C35B 1.54(3) . ?
C32 C33 1.373(7) . ?
C32 H32 0.9500 . ?
C33 C34 1.398(6) . ?
C33 C36B 1.492(19) . ?
C33 C36 1.50(2) . ?
C34 H34 0.9500 . ?
C35 F8 1.326(9) . ?
C35 F7 1.327(9) . ?
C35 F9 1.342(9) . ?
C35B F9B 1.322(14) . ?
C35B F7B 1.328(14) . ?
C35B F8B 1.334(14) . ?
C36 F11 1.322(12) . ?
C36 F10 1.327(12) . ?
C36 F12 1.334(12) . ?
C36B F12B 1.320(12) . ?
C36B F11B 1.328(12) . ?
C36B F10B 1.346(11) . ?
C37 C42 1.402(6) . ?
C37 C38 1.410(5) . ?
C37 B1 1.624(7) . ?
C38 C39 1.381(7) . ?
C38 H38 0.9500 . ?
C39 C40 1.383(6) . ?
C39 C43 1.513(16) . ?
C39 C43B 1.52(2) . ?
C40 C41 1.382(6) . ?
C40 H40 0.9500 . ?
C41 C42 1.398(6) . ?
C41 C44 1.491(6) . ?
C42 H42 0.9500 . ?
C43 F15 1.325(12) . ?
C43 F14 1.336(11) . ?
C43 F13 1.340(11) . ?
C43B F14B 1.318(12) . ?
C43B F15B 1.320(12) . ?
C43B F13B 1.345(13) . ?
C44 F17 1.323(5) . ?
C44 F18 1.327(6) . ?
C44 F16 1.329(6) . ?
C45 C46 1.391(5) . ?
C45 C50 1.410(6) . ?
C45 B1 1.645(6) . ?
C46 C47 1.383(6) . ?
C46 H46 0.9500 . ?
C47 C48 1.378(7) . ?
C47 C51B 1.47(2) . ?
C47 C51 1.529(16) . ?
C48 C49 1.383(6) . ?
C48 H48 0.9500 . ?
C49 C50 1.395(6) . ?
C49 C52 1.490(6) . ?
C50 H50 0.9500 . ?
C51 F21 1.305(11) . ?
C51 F19 1.319(11) . ?
C51 F20 1.333(11) . ?
C51B F20B 1.317(13) . ?
C51B F21B 1.325(13) . ?
C51B F19B 1.325(13) . ?
C52 F23 1.325(5) . ?
C52 F22 1.328(7) . ?
C52 F24 1.345(7) . ?
C53 C58 1.404(6) . ?
C53 C54 1.407(6) . ?
C53 B2 1.639(6) . ?
C54 C55 1.380(6) . ?
C54 H54 0.9500 . ?
C55 C56 1.386(7) . ?
C55 C59B 1.45(2) . ?
C55 C59 1.540(14) . ?
C56 C57 1.384(7) . ?
C56 H56 0.9500 . ?
C57 C58 1.401(6) . ?
C57 C60 1.489(7) . ?
C58 H58 0.9500 . ?
C59 F27 1.321(10) . ?
C59 F26 1.322(10) . ?
C59 F25 1.327(10) . ?
C59B F26B 1.305(14) . ?
C59B F27B 1.317(14) . ?
C59B F25B 1.331(14) . ?
C60 F28 1.323(5) . ?
C60 F30 1.341(6) . ?
C60 F29 1.351(6) . ?
C61 C62 1.408(6) . ?
C61 C66 1.414(6) . ?
C61 B2 1.640(6) . ?
C62 C63 1.386(7) . ?
C62 H62 0.9500 . ?
C63 C64 1.400(8) . ?
C63 C67 1.501(7) . ?
C64 C65 1.390(7) . ?
C64 H64 0.9500 . ?
C65 C66 1.385(6) . ?
C65 C68 1.492(7) . ?
C66 H66 0.9500 . ?
C67 F32 1.300(9) . ?
C67 F33 1.318(7) . ?
C67 F31 1.354(8) . ?
C68 F36 1.312(8) . ?
C68 F34 1.322(6) . ?
C68 F35 1.345(7) . ?
C69 C74 1.403(5) . ?
C69 C70 1.413(6) . ?
C69 B2 1.638(7) . ?
C70 C71 1.387(6) . ?
C70 H70 0.9500 . ?
C71 C72 1.383(6) . ?
C71 C75 1.491(7) . ?
C72 C73 1.384(6) . ?
C72 H72 0.9500 . ?
C73 C74 1.382(6) . ?
C73 C76 1.498(12) . ?
C73 C76B 1.51(2) . ?
C74 H74 0.9500 . ?
C75 F37 1.311(6) . ?
C75 F39 1.334(5) . ?
C75 F38 1.356(7) . ?
C76 F42 1.312(10) . ?
C76 F41 1.312(9) . ?
C76 F40 1.320(9) . ?
C76B F42B 1.304(14) . ?
C76B F41B 1.327(14) . ?
C76B F40B 1.341(14) . ?
C77 C82 1.402(6) . ?
C77 C78 1.406(7) . ?
C77 B2 1.640(6) . ?
C78 C79 1.383(6) . ?
C78 H78 0.9500 . ?
C79 C80 1.370(8) . ?
C79 C83B 1.42(2) . ?
C79 C83 1.588(16) . ?
C80 C81 1.386(8) . ?
C80 H80 0.9500 . ?
C81 C82 1.400(6) . ?
C81 C84 1.463(16) . ?
C81 C84B 1.49(2) . ?
C82 H82 0.9500 . ?
C83 F45 1.291(11) . ?
C83 F44 1.312(11) . ?
C83 F43 1.343(11) . ?
C83B F45B 1.308(13) . ?
C83B F43B 1.310(13) . ?
C83B F44B 1.360(13) . ?
C84 F47 1.316(10) . ?
C84 F48 1.324(11) . ?
C84 F46 1.332(11) . ?
C84B F46B 1.315(13) . ?
C84B F47B 1.320(13) . ?
C84B F48B 1.347(13) . ?
C85 Cl2 1.693(15) . ?
C85 Cl1 1.696(15) . ?
C85 H85A 0.9900 . ?
C85 H85B 0.9900 . ?
C85B Cl2B 1.716(16) . ?
C85B Cl1B 1.717(16) . ?
C85B H85C 0.9900 . ?
C85B H85D 0.9900 . ?

loop_
_geom_torsion_atom_site_label_1
_geom_torsion_atom_site_label_2
_geom_torsion_atom_site_label_3
_geom_torsion_atom_site_label_4
_geom_torsion
_geom_torsion_site_symmetry_1
_geom_torsion_site_symmetry_2
_geom_torsion_site_symmetry_3
_geom_torsion_site_symmetry_4
_geom_torsion_publ_flag
Se1 C1 C2 Se4 -177.2(2) . . . . ?
Se2 C1 C2 Se4 1.7(6) . . . . ?
Se1 C1 C2 Se3 0.7(6) . . . . ?
Se2 C1 C2 Se3 179.6(2) . . . . ?
C3 C4 C5 C6 -0.8(8) . . . . ?
Se1 C4 C5 C6 -179.1(4) . . . . ?
C3 C4 C5 Se2 177.2(4) . . . . ?
Se1 C4 C5 Se2 -1.0(6) . . . . ?
C7 C8 C9 C10 -0.5(10) . . . . ?
Se3 C8 C9 C10 -179.4(5) . . . . ?
C7 C8 C9 Se4 178.2(5) . . . . ?
Se3 C8 C9 Se4 -0.6(6) . . . . ?
Se6 C11 C12 Se8 -0.9(6) . . . . ?
Se5 C11 C12 Se8 178.2(2) . . . . ?
Se6 C11 C12 Se7 -177.9(2) . . . . ?
Se5 C11 C12 Se7 1.2(6) . . . . ?
C13 C14 C15 C16 -1.9(10) . . . . ?
Se5 C14 C15 C16 178.0(5) . . . . ?
C13 C14 C15 Se6 -179.6(5) . . . . ?
Se5 C14 C15 Se6 0.3(6) . . . . ?
C17 C18 C19 C20 -0.6(9) . . . . ?
Se7 C18 C19 C20 178.7(4) . . . . ?
C17 C18 C19 Se8 179.1(4) . . . . ?
Se7 C18 C19 Se8 -1.6(6) . . . . ?
C26 C21 C22 C23 0.3(6) . . . . ?
B1 C21 C22 C23 172.6(4) . . . . ?
C21 C22 C23 C24 0.1(6) . . . . ?
C21 C22 C23 C27 -179.1(4) . . . . ?
C22 C23 C24 C25 -0.4(7) . . . . ?
C27 C23 C24 C25 178.7(4) . . . . ?
C23 C24 C25 C26 0.3(7) . . . . ?
C23 C24 C25 C28 179.5(4) . . . . ?
C24 C25 C26 C21 0.0(7) . . . . ?
C28 C25 C26 C21 -179.1(4) . . . . ?
C22 C21 C26 C25 -0.4(6) . . . . ?
B1 C21 C26 C25 -172.9(4) . . . . ?
C24 C23 C27 F1 159.2(5) . . . . ?
C22 C23 C27 F1 -21.7(7) . . . . ?
C24 C23 C27 F2 -74.1(6) . . . . ?
C22 C23 C27 F2 105.1(5) . . . . ?
C24 C23 C27 F3 42.3(6) . . . . ?
C22 C23 C27 F3 -138.6(4) . . . . ?
C24 C25 C28 F6 164.6(4) . . . . ?
C26 C25 C28 F6 -16.3(6) . . . . ?
C24 C25 C28 F5 -74.4(6) . . . . ?
C26 C25 C28 F5 104.7(5) . . . . ?
C24 C25 C28 F4 43.6(6) . . . . ?
C26 C25 C28 F4 -137.3(5) . . . . ?
C34 C29 C30 C31 -2.8(6) . . . . ?
B1 C29 C30 C31 -179.2(4) . . . . ?
C29 C30 C31 C32 2.3(7) . . . . ?
C29 C30 C31 C35 -177.3(5) . . . . ?
C29 C30 C31 C35B -172.1(8) . . . . ?
C30 C31 C32 C33 0.1(7) . . . . ?
C35 C31 C32 C33 179.8(5) . . . . ?
C35B C31 C32 C33 174.3(9) . . . . ?
C31 C32 C33 C34 -1.9(7) . . . . ?
C31 C32 C33 C36B -177.8(6) . . . . ?
C31 C32 C33 C36 174.6(7) . . . . ?
C32 C33 C34 C29 1.4(6) . . . . ?
C36B C33 C34 C29 177.1(6) . . . . ?
C36 C33 C34 C29 -175.2(7) . . . . ?
C30 C29 C34 C33 0.9(6) . . . . ?
B1 C29 C34 C33 177.3(4) . . . . ?
C30 C31 C35 F8 -0.7(10) . . . . ?
C32 C31 C35 F8 179.6(6) . . . . ?
C30 C31 C35 F7 123.1(7) . . . . ?
C32 C31 C35 F7 -56.6(9) . . . . ?
C30 C31 C35 F9 -121.5(7) . . . . ?
C32 C31 C35 F9 58.8(8) . . . . ?
C30 C31 C35B F9B -71.2(15) . . . . ?
C32 C31 C35B F9B 114.4(14) . . . . ?
C30 C31 C35B F7B 174.0(12) . . . . ?
C32 C31 C35B F7B -0.4(18) . . . . ?
C30 C31 C35B F8B 51.0(16) . . . . ?
C32 C31 C35B F8B -123.4(13) . . . . ?
C32 C33 C36 F11 128.7(10) . . . . ?
C34 C33 C36 F11 -54.7(13) . . . . ?
C32 C33 C36 F10 7.1(13) . . . . ?
C34 C33 C36 F10 -176.3(9) . . . . ?
C32 C33 C36 F12 -110.5(10) . . . . ?
C34 C33 C36 F12 66.1(12) . . . . ?
C32 C33 C36B F12B -81.4(12) . . . . ?
C34 C33 C36B F12B 102.7(12) . . . . ?
C32 C33 C36B F11B 157.4(10) . . . . ?
C34 C33 C36B F11B -18.5(14) . . . . ?
C32 C33 C36B F10B 38.5(13) . . . . ?
C34 C33 C36B F10B -137.4(10) . . . . ?
C42 C37 C38 C39 -0.2(6) . . . . ?
B1 C37 C38 C39 172.2(4) . . . . ?
C37 C38 C39 C40 1.0(8) . . . . ?
C37 C38 C39 C43 174.3(7) . . . . ?
C37 C38 C39 C43B -171.1(7) . . . . ?
C38 C39 C40 C41 -0.8(7) . . . . ?
C43 C39 C40 C41 -174.8(7) . . . . ?
C43B C39 C40 C41 170.6(7) . . . . ?
C39 C40 C41 C42 -0.1(7) . . . . ?
C39 C40 C41 C44 -177.0(4) . . . . ?
C40 C41 C42 C37 0.9(7) . . . . ?
C44 C41 C42 C37 177.8(4) . . . . ?
C38 C37 C42 C41 -0.7(6) . . . . ?
B1 C37 C42 C41 -172.6(4) . . . . ?
C38 C39 C43 F15 122.4(12) . . . . ?
C40 C39 C43 F15 -63.8(14) . . . . ?
C38 C39 C43 F14 -114.6(9) . . . . ?
C40 C39 C43 F14 59.2(12) . . . . ?
C38 C39 C43 F13 4.3(13) . . . . ?
C40 C39 C43 F13 178.1(8) . . . . ?
C38 C39 C43B F14B -90.8(12) . . . . ?
C40 C39 C43B F14B 97.3(13) . . . . ?
C38 C39 C43B F15B 149.8(14) . . . . ?
C40 C39 C43B F15B -22.1(17) . . . . ?
C38 C39 C43B F13B 29.0(14) . . . . ?
C40 C39 C43B F13B -142.9(11) . . . . ?
C40 C41 C44 F17 -140.9(4) . . . . ?
C42 C41 C44 F17 42.1(6) . . . . ?
C40 C41 C44 F18 100.1(5) . . . . ?
C42 C41 C44 F18 -76.8(5) . . . . ?
C40 C41 C44 F16 -19.6(6) . . . . ?
C42 C41 C44 F16 163.5(4) . . . . ?
C50 C45 C46 C47 0.3(7) . . . . ?
B1 C45 C46 C47 -173.5(4) . . . . ?
C45 C46 C47 C48 -0.6(8) . . . . ?
C45 C46 C47 C51B 174.4(8) . . . . ?
C45 C46 C47 C51 -178.0(6) . . . . ?
C46 C47 C48 C49 0.5(8) . . . . ?
C51B C47 C48 C49 -174.6(8) . . . . ?
C51 C47 C48 C49 177.9(7) . . . . ?
C47 C48 C49 C50 -0.3(8) . . . . ?
C47 C48 C49 C52 -177.7(5) . . . . ?
C48 C49 C50 C45 0.1(8) . . . . ?
C52 C49 C50 C45 177.5(5) . . . . ?
C46 C45 C50 C49 -0.1(7) . . . . ?
B1 C45 C50 C49 173.8(4) . . . . ?
C48 C47 C51 F21 -11.5(14) . . . . ?
C46 C47 C51 F21 166.0(10) . . . . ?
C48 C47 C51 F19 110.3(10) . . . . ?
C46 C47 C51 F19 -72.3(11) . . . . ?
C48 C47 C51 F20 -132.1(9) . . . . ?
C46 C47 C51 F20 45.3(12) . . . . ?
C48 C47 C51B F20B -87.6(13) . . . . ?
C46 C47 C51B F20B 97.3(13) . . . . ?
C48 C47 C51B F21B 29.4(16) . . . . ?
C46 C47 C51B F21B -145.7(12) . . . . ?
C48 C47 C51B F19B 151.9(12) . . . . ?
C46 C47 C51B F19B -23.2(17) . . . . ?
C48 C49 C52 F23 -41.8(8) . . . . ?
C50 C49 C52 F23 140.8(5) . . . . ?
C48 C49 C52 F22 -161.7(5) . . . . ?
C50 C49 C52 F22 20.9(7) . . . . ?
C48 C49 C52 F24 77.2(6) . . . . ?
C50 C49 C52 F24 -100.2(6) . . . . ?
C58 C53 C54 C55 0.2(6) . . . . ?
B2 C53 C54 C55 -175.9(4) . . . . ?
C53 C54 C55 C56 -1.1(7) . . . . ?
C53 C54 C55 C59B 179.3(8) . . . . ?
C53 C54 C55 C59 -177.2(5) . . . . ?
C54 C55 C56 C57 1.1(7) . . . . ?
C59B C55 C56 C57 -179.3(8) . . . . ?
C59 C55 C56 C57 177.2(5) . . . . ?
C55 C56 C57 C58 -0.1(7) . . . . ?
C55 C56 C57 C60 -176.7(4) . . . . ?
C56 C57 C58 C53 -0.8(6) . . . . ?
C60 C57 C58 C53 175.8(4) . . . . ?
C54 C53 C58 C57 0.8(6) . . . . ?
B2 C53 C58 C57 176.9(4) . . . . ?
C54 C55 C59 F27 -115.1(9) . . . . ?
C56 C55 C59 F27 68.7(10) . . . . ?
C54 C55 C59 F26 124.3(9) . . . . ?
C56 C55 C59 F26 -51.9(10) . . . . ?
C54 C55 C59 F25 3.5(11) . . . . ?
C56 C55 C59 F25 -172.7(8) . . . . ?
C54 C55 C59B F26B 82.9(16) . . . . ?
C56 C55 C59B F26B -96.7(16) . . . . ?
C54 C55 C59B F27B -153.7(13) . . . . ?
C56 C55 C59B F27B 26.7(17) . . . . ?
C54 C55 C59B F25B -36.0(17) . . . . ?
C56 C55 C59B F25B 144.4(12) . . . . ?
C56 C57 C60 F28 74.9(6) . . . . ?
C58 C57 C60 F28 -101.7(5) . . . . ?
C56 C57 C60 F30 -161.6(4) . . . . ?
C58 C57 C60 F30 21.7(6) . . . . ?
C56 C57 C60 F29 -42.8(6) . . . . ?
C58 C57 C60 F29 140.6(4) . . . . ?
C66 C61 C62 C63 0.5(7) . . . . ?
B2 C61 C62 C63 171.4(5) . . . . ?
C61 C62 C63 C64 -1.5(8) . . . . ?
C61 C62 C63 C67 179.0(5) . . . . ?
C62 C63 C64 C65 1.8(8) . . . . ?
C67 C63 C64 C65 -178.6(6) . . . . ?
C63 C64 C65 C66 -1.3(8) . . . . ?
C63 C64 C65 C68 177.7(5) . . . . ?
C64 C65 C66 C61 0.4(8) . . . . ?
C68 C65 C66 C61 -178.6(5) . . . . ?
C62 C61 C66 C65 0.0(7) . . . . ?
B2 C61 C66 C65 -170.9(5) . . . . ?
C62 C63 C67 F32 -92.7(7) . . . . ?
C64 C63 C67 F32 87.8(8) . . . . ?
C62 C63 C67 F33 32.5(10) . . . . ?
C64 C63 C67 F33 -147.0(6) . . . . ?
C62 C63 C67 F31 149.9(6) . . . . ?
C64 C63 C67 F31 -29.6(9) . . . . ?
C66 C65 C68 F36 -27.3(8) . . . . ?
C64 C65 C68 F36 153.7(5) . . . . ?
C66 C65 C68 F34 -149.3(6) . . . . ?
C64 C65 C68 F34 31.7(8) . . . . ?
C66 C65 C68 F35 91.6(7) . . . . ?
C64 C65 C68 F35 -87.4(6) . . . . ?
C74 C69 C70 C71 -0.6(6) . . . . ?
B2 C69 C70 C71 -171.5(4) . . . . ?
C69 C70 C71 C72 -0.2(7) . . . . ?
C69 C70 C71 C75 178.8(4) . . . . ?
C70 C71 C72 C73 0.3(7) . . . . ?
C75 C71 C72 C73 -178.8(4) . . . . ?
C71 C72 C73 C74 0.5(7) . . . . ?
C71 C72 C73 C76 179.3(5) . . . . ?
C71 C72 C73 C76B 173.7(8) . . . . ?
C72 C73 C74 C69 -1.4(7) . . . . ?
C76 C73 C74 C69 179.9(5) . . . . ?
C76B C73 C74 C69 -174.9(8) . . . . ?
C70 C69 C74 C73 1.4(6) . . . . ?
B2 C69 C74 C73 172.0(4) . . . . ?
C72 C71 C75 F37 177.1(5) . . . . ?
C70 C71 C75 F37 -1.9(7) . . . . ?
C72 C71 C75 F39 52.4(7) . . . . ?
C70 C71 C75 F39 -126.7(5) . . . . ?
C72 C71 C75 F38 -63.4(6) . . . . ?
C70 C71 C75 F38 117.5(5) . . . . ?
C74 C73 C76 F42 -164.2(7) . . . . ?
C72 C73 C76 F42 17.1(10) . . . . ?
C74 C73 C76 F41 74.2(9) . . . . ?
C72 C73 C76 F41 -104.6(8) . . . . ?
C74 C73 C76 F40 -44.7(10) . . . . ?
C72 C73 C76 F40 136.6(7) . . . . ?
C74 C73 C76B F42B -122.0(13) . . . . ?
C72 C73 C76B F42B 64.5(16) . . . . ?
C74 C73 C76B F41B 120.7(14) . . . . ?
C72 C73 C76B F41B -52.8(17) . . . . ?
C74 C73 C76B F40B -3.8(16) . . . . ?
C72 C73 C76B F40B -177.3(12) . . . . ?
C82 C77 C78 C79 2.3(6) . . . . ?
B2 C77 C78 C79 179.5(4) . . . . ?
C77 C78 C79 C80 -1.5(7) . . . . ?
C77 C78 C79 C83B -176.6(8) . . . . ?
C77 C78 C79 C83 171.9(6) . . . . ?
C78 C79 C80 C81 -0.5(7) . . . . ?
C83B C79 C80 C81 175.1(7) . . . . ?
C83 C79 C80 C81 -173.3(6) . . . . ?
C79 C80 C81 C82 1.7(7) . . . . ?
C79 C80 C81 C84 -176.3(6) . . . . ?
C79 C80 C81 C84B 176.0(7) . . . . ?
C80 C81 C82 C77 -0.9(6) . . . . ?
C84 C81 C82 C77 177.0(6) . . . . ?
C84B C81 C82 C77 -175.4(7) . . . . ?
C78 C77 C82 C81 -1.1(6) . . . . ?
B2 C77 C82 C81 -178.3(4) . . . . ?
C80 C79 C83 F45 102.2(10) . . . . ?
C78 C79 C83 F45 -70.9(10) . . . . ?
C80 C79 C83 F44 -20.8(12) . . . . ?
C78 C79 C83 F44 166.0(8) . . . . ?
C80 C79 C83 F43 -137.7(9) . . . . ?
C78 C79 C83 F43 49.2(11) . . . . ?
C80 C79 C83B F45B 51.6(14) . . . . ?
C78 C79 C83B F45B -133.0(11) . . . . ?
C80 C79 C83B F43B -176.1(10) . . . . ?
C78 C79 C83B F43B -0.7(16) . . . . ?
C80 C79 C83B F44B -59.8(13) . . . . ?
C78 C79 C83B F44B 115.6(11) . . . . ?
C80 C81 C84 F47 -66.4(12) . . . . ?
C82 C81 C84 F47 115.6(10) . . . . ?
C80 C81 C84 F48 173.8(8) . . . . ?
C82 C81 C84 F48 -4.2(11) . . . . ?
C80 C81 C84 F46 55.5(11) . . . . ?
C82 C81 C84 F46 -122.5(9) . . . . ?
C80 C81 C84B F46B 106.4(12) . . . . ?
C82 C81 C84B F46B -79.1(13) . . . . ?
C80 C81 C84B F47B -18.2(15) . . . . ?
C82 C81 C84B F47B 156.3(10) . . . . ?
C80 C81 C84B F48B -139.0(10) . . . . ?
C82 C81 C84B F48B 35.4(13) . . . . ?
C42 C37 B1 C29 -139.2(4) . . . . ?
C38 C37 B1 C29 49.2(5) . . . . ?
C42 C37 B1 C45 101.0(4) . . . . ?
C38 C37 B1 C45 -70.6(5) . . . . ?
C42 C37 B1 C21 -22.1(6) . . . . ?
C38 C37 B1 C21 166.4(4) . . . . ?
C30 C29 B1 C37 -155.1(4) . . . . ?
C34 C29 B1 C37 28.7(5) . . . . ?
C30 C29 B1 C45 -39.9(5) . . . . ?
C34 C29 B1 C45 143.9(4) . . . . ?
C30 C29 B1 C21 81.8(4) . . . . ?
C34 C29 B1 C21 -94.4(4) . . . . ?
C46 C45 B1 C37 91.5(5) . . . . ?
C50 C45 B1 C37 -82.0(5) . . . . ?
C46 C45 B1 C29 -28.8(6) . . . . ?
C50 C45 B1 C29 157.6(4) . . . . ?
C46 C45 B1 C21 -144.9(4) . . . . ?
C50 C45 B1 C21 41.6(5) . . . . ?
C22 C21 B1 C37 143.8(4) . . . . ?
C26 C21 B1 C37 -44.2(5) . . . . ?
C22 C21 B1 C29 -94.3(4) . . . . ?
C26 C21 B1 C29 77.6(5) . . . . ?
C22 C21 B1 C45 26.1(5) . . . . ?
C26 C21 B1 C45 -161.9(4) . . . . ?
C74 C69 B2 C53 32.0(6) . . . . ?
C70 C69 B2 C53 -157.8(4) . . . . ?
C74 C69 B2 C61 -88.9(4) . . . . ?
C70 C69 B2 C61 81.3(4) . . . . ?
C74 C69 B2 C77 151.6(4) . . . . ?
C70 C69 B2 C77 -38.2(5) . . . . ?
C58 C53 B2 C69 35.4(5) . . . . ?
C54 C53 B2 C69 -148.7(4) . . . . ?
C58 C53 B2 C61 150.3(4) . . . . ?
C54 C53 B2 C61 -33.9(5) . . . . ?
C58 C53 B2 C77 -87.7(5) . . . . ?
C54 C53 B2 C77 88.2(5) . . . . ?
C62 C61 B2 C69 -86.3(5) . . . . ?
C66 C61 B2 C69 84.0(5) . . . . ?
C62 C61 B2 C53 152.0(4) . . . . ?
C66 C61 B2 C53 -37.7(6) . . . . ?
C62 C61 B2 C77 33.3(6) . . . . ?
C66 C61 B2 C77 -156.3(4) . . . . ?
C82 C77 B2 C69 -33.5(5) . . . . ?
C78 C77 B2 C69 149.5(4) . . . . ?
C82 C77 B2 C53 90.6(5) . . . . ?
C78 C77 B2 C53 -86.5(5) . . . . ?
C82 C77 B2 C61 -147.0(4) . . . . ?
C78 C77 B2 C61 36.0(5) . . . . ?
C2 C1 Se1 C4 177.3(4) . . . . ?
Se2 C1 Se1 C4 -1.7(3) . . . . ?
C5 C4 Se1 C1 1.7(4) . . . . ?
C3 C4 Se1 C1 -176.7(4) . . . . ?
C2 C1 Se2 C5 -177.8(4) . . . . ?
Se1 C1 Se2 C5 1.3(3) . . . . ?
C4 C5 Se2 C1 -0.2(4) . . . . ?
C6 C5 Se2 C1 178.0(4) . . . . ?
C1 C2 Se3 C8 -176.8(4) . . . . ?
Se4 C2 Se3 C8 1.3(3) . . . . ?
C9 C8 Se3 C2 -0.4(5) . . . . ?
C7 C8 Se3 C2 -179.4(4) . . . . ?
C1 C2 Se4 C9 176.5(4) . . . . ?
Se3 C2 Se4 C9 -1.5(3) . . . . ?
C8 C9 Se4 C2 1.3(5) . . . . ?
C10 C9 Se4 C2 -179.8(4) . . . . ?
C12 C11 Se5 C14 -174.9(4) . . . . ?
Se6 C11 Se5 C14 4.3(3) . . . . ?
C15 C14 Se5 C11 -2.8(5) . . . . ?
C13 C14 Se5 C11 177.1(5) . . . . ?
C12 C11 Se6 C15 175.0(4) . . . . ?
Se5 C11 Se6 C15 -4.2(3) . . . . ?
C14 C15 Se6 C11 2.4(5) . . . . ?
C16 C15 Se6 C11 -175.5(5) . . . . ?
C11 C12 Se7 C18 177.9(4) . . . . ?
Se8 C12 Se7 C18 0.7(3) . . . . ?
C19 C18 Se7 C12 0.6(5) . . . . ?
C17 C18 Se7 C12 180.0(4) . . . . ?
C11 C12 Se8 C19 -178.5(4) . . . . ?
Se7 C12 Se8 C19 -1.3(3) . . . . ?
C18 C19 Se8 C12 1.8(4) . . . . ?
C20 C19 Se8 C12 -178.5(4) . . . . ?
